data_7029299
loop_
_publ_author_name
'Harmgarth, Nicole'
'Gr\"asing, Daniel'
'Dr\"ose, Peter'
'Hrib, Cristian G.'
'Jones, Peter G.'
'Lorenz, Volker'
'Hilfert, Liane'
'Busse, Sabine'
'Edelmann, Frank T.'

_publ_section_title
;
 Novel inorganic heterocycles from dimetalated carboranylamidinates.
;
_journal_issue 13
_journal_name_full 'Dalton transactions (Cambridge, England : 2003)'
_journal_page_first 5001
_journal_page_last 5013
_journal_paper_doi 10.1039/c3dt52751d
_journal_volume 43
_journal_year 2014
_chemical_formula_sum 'C29 H50 B10 N2 O Ti'
_chemical_formula_weight 598.68
_chemical_name_systematic
; 
 ? 
;
_space_group_IT_number 26
_symmetry_cell_setting orthorhombic
_symmetry_space_group_name_Hall 'P 2c -2'
_symmetry_space_group_name_H-M 'P m c 21'
_atom_sites_solution_hydrogens geom
_atom_sites_solution_primary direct
_atom_sites_solution_secondary difmap
_audit_creation_method SHELXL-97
_cell_angle_alpha 90.00
_cell_angle_beta 90.00
_cell_angle_gamma 90.00
_cell_formula_units_Z 4
_cell_length_a 12.608(3)
_cell_length_b 10.454(2)
_cell_length_c 24.129(5)
_cell_measurement_reflns_used 22409
_cell_measurement_temperature 100(2)
_cell_measurement_theta_max 76.0713
_cell_measurement_theta_min 3.4961
_cell_volume 3180.3(12)
_computing_cell_refinement
; 
CrysAlisPro, Oxford Diffraction Ltd., 
Version 1.171.35.21 (release 20-01-2012 CrysAlis171 .NET) 
(compiled Jan 23 2012,18:06:46) 
;
_computing_data_collection
; 
CrysAlisPro, Oxford Diffraction Ltd., 
Version 1.171.35.21 (release 20-01-2012 CrysAlis171 .NET) 
(compiled Jan 23 2012,18:06:46) 
;
_computing_data_reduction
; 
CrysAlisPro, Oxford Diffraction Ltd., 
Version 1.171.35.21 (release 20-01-2012 CrysAlis171 .NET) 
(compiled Jan 23 2012,18:06:46) 
;
_computing_molecular_graphics 'Bruker XP'
_computing_publication_material SHELXL-97
_computing_structure_refinement 'SHELXL-97 (Sheldrick, 1997)'
_computing_structure_solution 'SHELXS-97 (Sheldrick, 1990)'
_diffrn_ambient_temperature 100(2)
_diffrn_detector_area_resol_mean 10.3543
_diffrn_measured_fraction_theta_full 0.995
_diffrn_measured_fraction_theta_max 0.996
_diffrn_measurement_device_type 'Xcalibur, Atlas, Nova'
_diffrn_measurement_method '\w scans'
_diffrn_radiation_monochromator graphite
_diffrn_radiation_source 'fine-focus sealed tube'
_diffrn_radiation_type CuK\a
_diffrn_radiation_wavelength 1.54180
_diffrn_reflns_av_R_equivalents 0.0542
_diffrn_reflns_av_sigmaI/netI 0.0262
_diffrn_reflns_limit_h_max 13
_diffrn_reflns_limit_h_min -15
_diffrn_reflns_limit_k_max 13
_diffrn_reflns_limit_k_min -13
_diffrn_reflns_limit_l_max 30
_diffrn_reflns_limit_l_min -30
_diffrn_reflns_number 54885
_diffrn_reflns_theta_full 76.17
_diffrn_reflns_theta_max 76.17
_diffrn_reflns_theta_min 3.51
_exptl_absorpt_coefficient_mu 2.466
_exptl_absorpt_correction_T_max 1.00000
_exptl_absorpt_correction_T_min 0.71948
_exptl_absorpt_correction_type multi-scan
_exptl_absorpt_process_details
;
CrysAlisPro, Agilent Technologies,
Version 1.171.35.21 (release 20-01-2012 CrysAlis171 .NET)
(compiled Jan 23 2012,18:06:46)
Empirical absorption correction using spherical harmonics,
 implemented in SCALE3 ABSPACK scaling algorithm.
;
_exptl_crystal_colour colourless
_exptl_crystal_density_diffrn 1.250
_exptl_crystal_density_method 'not measured'
_exptl_crystal_description needle
_exptl_crystal_F_000 1272
_exptl_crystal_size_max 0.11
_exptl_crystal_size_mid 0.07
_exptl_crystal_size_min 0.02
_refine_diff_density_max 0.639
_refine_diff_density_min -0.482
_refine_diff_density_rms 0.056
_refine_ls_abs_structure_details 'Flack H D (1983), Acta Cryst. A39, 876-881'
_refine_ls_abs_structure_Flack 0.51(2)
_refine_ls_extinction_method none
_refine_ls_goodness_of_fit_ref 1.033
_refine_ls_hydrogen_treatment constr
_refine_ls_matrix_type full
_refine_ls_number_parameters 424
_refine_ls_number_reflns 6908
_refine_ls_number_restraints 1
_refine_ls_restrained_S_all 1.033
_refine_ls_R_factor_all 0.0487
_refine_ls_R_factor_gt 0.0466
_refine_ls_shift/su_max 0.000
_refine_ls_shift/su_mean 0.000
_refine_ls_structure_factor_coef Fsqd
_refine_ls_weighting_details 'calc w=1/[\s^2^(Fo^2^)+(0.0764P)^2^+2.5060P] where P=(Fo^2^+2Fc^2^)/3'
_refine_ls_weighting_scheme calc
_refine_ls_wR_factor_gt 0.1237
_refine_ls_wR_factor_ref 0.1257
_reflns_number_gt 6625
_reflns_number_total 6908
_reflns_threshold_expression >2sigma(I)
_cod_data_source_file c3dt52751d.txt
_cod_data_source_block magd45
_cod_original_sg_symbol_H-M Pmc21
_cod_database_code 7029299

loop_
_symmetry_equiv_pos_as_xyz
'x, y, z'
'-x, -y, z+1/2'
'-x, y, z'
'x, -y, z+1/2'

loop_
_atom_site_label
_atom_site_type_symbol
_atom_site_fract_x
_atom_site_fract_y
_atom_site_fract_z
_atom_site_U_iso_or_equiv
_atom_site_adp_type
_atom_site_occupancy
_atom_site_symmetry_multiplicity
_atom_site_calc_flag
_atom_site_refinement_flags
Ti1 Ti 0.0000 0.84249(5) 0.14334(2) 0.01339(14) Uani 1 2 d S
N1 N 0.0000 0.7855(3) 0.06368(13) 0.0129(6) Uani 1 2 d S
N2 N 0.0000 0.6560(3) -0.01445(13) 0.0156(6) Uani 1 2 d S
C1 C 0.0000 0.5608(3) 0.08155(15) 0.0129(6) Uani 1 2 d S
C2 C 0.0000 0.6190(3) 0.14734(15) 0.0123(6) Uani 1 2 d S
C3 C 0.0000 0.6680(3) 0.03832(16) 0.0137(7) Uani 1 2 d S
C4 C 0.0000 0.9027(3) 0.02920(14) 0.0140(7) Uani 1 2 d S
H4A H 0.0000 0.9754 0.0561 0.017 Uiso 1 2 calc SR
C5 C 0.10064(19) 0.9209(2) -0.00602(11) 0.0165(5) Uani 1 1 d .
H5A H 0.1641 0.9139 0.0179 0.020 Uiso 1 1 calc R
H5B H 0.1046 0.8528 -0.0345 0.020 Uiso 1 1 calc R
C6 C 0.0992(2) 1.0523(2) -0.03432(11) 0.0192(5) Uani 1 1 d .
H6A H 0.1010 1.1203 -0.0058 0.023 Uiso 1 1 calc R
H6B H 0.1629 1.0615 -0.0579 0.023 Uiso 1 1 calc R
C7 C 0.0000 1.0677(4) -0.06975(17) 0.0215(8) Uani 1 2 d S
H7A H 0.0000 1.1534 -0.0872 0.026 Uiso 1 2 calc SR
H7B H 0.0000 1.0027 -0.0996 0.026 Uiso 1 2 calc SR
C8 C 0.0000 0.5381(3) -0.04630(15) 0.0164(7) Uani 1 2 d S
H8A H 0.0000 0.4630 -0.0206 0.020 Uiso 1 2 calc SR
C9 C 0.0996(2) 0.5352(3) -0.08262(13) 0.0256(6) Uani 1 1 d .
H9A H 0.1026 0.6137 -0.1055 0.031 Uiso 1 1 calc R
H9B H 0.1634 0.5334 -0.0587 0.031 Uiso 1 1 calc R
C10 C 0.0996(3) 0.4177(3) -0.12041(13) 0.0304(7) Uani 1 1 d .
H10A H 0.1630 0.4204 -0.1446 0.036 Uiso 1 1 calc R
H10B H 0.1041 0.3395 -0.0974 0.036 Uiso 1 1 calc R
C11 C 0.0000 0.4118(5) -0.15626(19) 0.0374(11) Uani 1 2 d S
H11A H 0.0000 0.3314 -0.1779 0.045 Uiso 1 2 calc SR
H11B H 0.0000 0.4843 -0.1827 0.045 Uiso 1 2 calc SR
C12 C 0.1127(2) 1.0068(3) 0.18644(12) 0.0210(5) Uani 1 1 d .
H12A H 0.0852 1.0837 0.1993 0.025 Uiso 1 1 d R
C13 C 0.1237(2) 0.8938(3) 0.21749(11) 0.0211(5) Uani 1 1 d .
H13A H 0.1029 0.8820 0.2541 0.025 Uiso 1 1 d R
C14 C 0.1719(2) 0.8015(2) 0.18299(11) 0.0184(5) Uani 1 1 d .
H14A H 0.1897 0.7185 0.1933 0.022 Uiso 1 1 d R
C15 C 0.1887(2) 0.8565(2) 0.13021(11) 0.0170(5) Uani 1 1 d .
H15A H 0.2193 0.8165 0.0997 0.020 Uiso 1 1 d R
C16 C 0.1506(2) 0.9828(2) 0.13226(11) 0.0202(5) Uani 1 1 d .
H16A H 0.1504 1.0409 0.1031 0.024 Uiso 1 1 d R
B3 B -0.1127(2) 0.5472(3) 0.12009(12) 0.0144(5) Uani 1 1 d .
H3 H -0.1858 0.6014 0.1118 0.017 Uiso 1 1 d R
B4 B -0.0709(2) 0.4210(3) 0.07579(12) 0.0157(5) Uani 1 1 d .
H4 H -0.1171 0.3925 0.0392 0.019 Uiso 1 1 d R
B5 B -0.1145(2) 0.3868(3) 0.14444(13) 0.0160(5) Uani 1 1 d .
H5 H -0.1888 0.3354 0.1526 0.019 Uiso 1 1 d R
B6 B 0.0000 0.3093(4) 0.11643(17) 0.0163(8) Uani 1 2 d S
H6 H 0.0000 0.2069 0.1060 0.020 Uiso 1 2 d SR
B7 B 0.0699(2) 0.5123(3) 0.18858(12) 0.0159(5) Uani 1 1 d .
H7 H 0.1155 0.5424 0.2252 0.019 Uiso 1 1 d R
B8 B 0.0000 0.3650(4) 0.18701(18) 0.0169(8) Uani 1 2 d S
H8 H 0.0000 0.2985 0.2224 0.020 Uiso 1 2 d SR
Ti2 Ti 0.5000 0.22693(6) 0.01872(2) 0.01337(14) Uani 1 2 d S
N3 N 0.5000 0.2877(3) 0.09811(13) 0.0147(6) Uani 1 2 d S
N4 N 0.5000 0.4216(3) 0.17463(14) 0.0194(6) Uani 1 2 d S
C21 C 0.5000 0.5117(3) 0.07714(15) 0.0141(7) Uani 1 2 d S
C22 C 0.5000 0.4496(3) 0.01240(15) 0.0138(6) Uani 1 2 d S
C23 C 0.5000 0.4065(3) 0.12165(16) 0.0152(7) Uani 1 2 d S
C24 C 0.5000 0.1733(3) 0.13402(15) 0.0157(7) Uani 1 2 d S
H24A H 0.5000 0.0985 0.1082 0.019 Uiso 1 2 calc SR
C25 C 0.3994(2) 0.1581(2) 0.16949(11) 0.0177(5) Uani 1 1 d .
H25A H 0.3949 0.2297 0.1962 0.021 Uiso 1 1 calc R
H25B H 0.3361 0.1617 0.1453 0.021 Uiso 1 1 calc R
C26 C 0.4002(2) 0.0312(3) 0.20105(12) 0.0224(6) Uani 1 1 d .
H26A H 0.3978 -0.0406 0.1743 0.027 Uiso 1 1 calc R
H26B H 0.3365 0.0258 0.2249 0.027 Uiso 1 1 calc R
C27 C 0.5000 0.0194(4) 0.23701(17) 0.0216(8) Uani 1 2 d S
H27A H 0.5000 -0.0644 0.2562 0.026 Uiso 1 2 calc SR
H27B H 0.5000 0.0875 0.2655 0.026 Uiso 1 2 calc SR
C28 C 0.5000 0.5415(3) 0.20517(16) 0.0180(7) Uani 1 2 d S
H28A H 0.5000 0.6146 0.1784 0.022 Uiso 1 2 calc SR
C29 C 0.4007(2) 0.5477(3) 0.24070(13) 0.0259(6) Uani 1 1 d .
H29A H 0.3981 0.4723 0.2655 0.031 Uiso 1 1 calc R
H29B H 0.3372 0.5456 0.2166 0.031 Uiso 1 1 calc R
C30 C 0.4000(3) 0.6707(3) 0.27553(14) 0.0312(7) Uani 1 1 d .
H30A H 0.3946 0.7456 0.2506 0.037 Uiso 1 1 calc R
H30B H 0.3370 0.6706 0.3000 0.037 Uiso 1 1 calc R
C31 C 0.5000 0.6828(4) 0.31082(18) 0.0342(10) Uani 1 2 d S
H31A H 0.5000 0.6153 0.3396 0.041 Uiso 1 2 calc SR
H31B H 0.5000 0.7668 0.3298 0.041 Uiso 1 2 calc SR
C32 C 0.65060(19) 0.0870(2) 0.03162(11) 0.0162(5) Uani 1 1 d .
H32A H 0.6504 0.0307 0.0615 0.019 Uiso 1 1 d R
C33 C 0.6128(2) 0.0607(2) -0.02234(12) 0.0192(5) Uani 1 1 d .
H33A H 0.5845 -0.0166 -0.0340 0.023 Uiso 1 1 d R
C34 C 0.6245(2) 0.1715(2) -0.05466(11) 0.0196(5) Uani 1 1 d .
H34A H 0.6047 0.1811 -0.0916 0.023 Uiso 1 1 d R
C35 C 0.6726(2) 0.2662(2) -0.02080(11) 0.0173(5) Uani 1 1 d .
H35A H 0.6900 0.3489 -0.0318 0.021 Uiso 1 1 d R
C36 C 0.6890(2) 0.2143(2) 0.03228(11) 0.0175(5) Uani 1 1 d .
H36A H 0.7197 0.2559 0.0623 0.021 Uiso 1 1 d R
B23 B 0.3874(2) 0.5227(3) 0.03845(12) 0.0156(5) Uani 1 1 d .
H23 H 0.3143 0.4690 0.0472 0.019 Uiso 1 1 d R
B24 B 0.4293(2) 0.6506(3) 0.08190(13) 0.0168(5) Uani 1 1 d .
H24 H 0.3836 0.6807 0.1185 0.020 Uiso 1 1 d R
B25 B 0.4306(2) 0.5539(3) -0.03013(12) 0.0167(5) Uani 1 1 d .
H25 H 0.3852 0.5219 -0.0665 0.020 Uiso 1 1 d R
B26 B 0.3857(2) 0.6812(3) 0.01301(13) 0.0187(6) Uani 1 1 d .
H26 H 0.3112 0.7321 0.0048 0.022 Uiso 1 1 d R
B27 B 0.5000 0.7611(4) 0.03951(19) 0.0189(8) Uani 1 2 d S
H27 H 0.5000 0.8644 0.0483 0.023 Uiso 1 2 d SR
B28 B 0.5000 0.7022(4) -0.02983(19) 0.0198(8) Uani 1 2 d S
H28 H 0.5000 0.7671 -0.0657 0.024 Uiso 1 2 d SR
O1 O 0.2107(3) 0.2645(4) 0.29402(15) 0.0737(10) Uani 1 1 d .
C41 C 0.3099(3) 0.2536(4) 0.33029(14) 0.0407(8) Uani 1 1 d .
H41A H 0.3749 0.2532 0.3073 0.049 Uiso 1 1 calc R
H41B H 0.3140 0.3256 0.3569 0.049 Uiso 1 1 calc R
C42 C 0.2970(4) 0.1281(5) 0.36028(19) 0.0624(13) Uani 1 1 d .
H42A H 0.3623 0.0762 0.3571 0.075 Uiso 1 1 calc R
H42B H 0.2821 0.1430 0.4001 0.075 Uiso 1 1 calc R
C43 C 0.2056(3) 0.0609(4) 0.33334(13) 0.0421(8) Uani 1 1 d .
H43A H 0.2299 0.0082 0.3017 0.051 Uiso 1 1 calc R
H43B H 0.1680 0.0055 0.3602 0.051 Uiso 1 1 calc R
C44 C 0.1418(4) 0.1590(4) 0.3157(2) 0.0522(10) Uani 1 1 d .
H44A H 0.0981 0.1908 0.3469 0.063 Uiso 1 1 calc R
H44B H 0.0936 0.1284 0.2862 0.063 Uiso 1 1 calc R

loop_
_atom_site_aniso_label
_atom_site_aniso_U_11
_atom_site_aniso_U_22
_atom_site_aniso_U_33
_atom_site_aniso_U_23
_atom_site_aniso_U_13
_atom_site_aniso_U_12
Ti1 0.0091(3) 0.0109(3) 0.0202(3) -0.0015(2) 0.000 0.000
N1 0.0114(13) 0.0098(13) 0.0176(15) 0.0020(11) 0.000 0.000
N2 0.0160(14) 0.0113(13) 0.0195(15) -0.0013(11) 0.000 0.000
C1 0.0115(15) 0.0107(15) 0.0164(16) -0.0014(13) 0.000 0.000
C2 0.0100(14) 0.0116(14) 0.0152(15) -0.0009(14) 0.000 0.000
C3 0.0088(15) 0.0128(16) 0.0193(17) 0.0003(13) 0.000 0.000
C4 0.0134(15) 0.0129(15) 0.0158(18) 0.0025(12) 0.000 0.000
C5 0.0127(11) 0.0156(11) 0.0211(12) 0.0022(10) 0.0021(9) -0.0009(9)
C6 0.0144(12) 0.0176(11) 0.0255(13) 0.0054(10) 0.0008(10) -0.0026(9)
C7 0.0196(19) 0.0188(17) 0.0262(19) 0.0092(15) 0.000 0.000
C8 0.0191(18) 0.0131(15) 0.0169(17) -0.0015(13) 0.000 0.000
C9 0.0243(15) 0.0220(13) 0.0304(15) -0.0044(11) 0.0088(12) -0.0033(11)
C10 0.0308(16) 0.0259(15) 0.0345(16) -0.0101(12) 0.0122(13) -0.0035(12)
C11 0.059(3) 0.030(2) 0.023(2) -0.0055(18) 0.000 0.000
C12 0.0144(12) 0.0170(11) 0.0315(14) -0.0069(11) -0.0049(11) -0.0009(10)
C13 0.0190(13) 0.0224(13) 0.0220(13) -0.0038(10) -0.0047(10) -0.0041(10)
C14 0.0132(11) 0.0162(11) 0.0259(13) -0.0005(11) -0.0057(10) -0.0026(10)
C15 0.0094(11) 0.0156(11) 0.0259(14) -0.0018(9) -0.0022(10) -0.0021(9)
C16 0.0136(11) 0.0163(11) 0.0308(15) 0.0002(10) -0.0034(10) -0.0030(10)
B3 0.0100(12) 0.0161(13) 0.0171(12) -0.0006(10) 0.0001(10) -0.0014(10)
B4 0.0154(12) 0.0122(12) 0.0196(13) -0.0002(10) 0.0016(10) -0.0017(10)
B5 0.0149(12) 0.0131(12) 0.0200(12) -0.0015(11) 0.0021(12) -0.0027(10)
B6 0.0160(18) 0.0135(17) 0.0194(19) -0.0003(16) 0.000 0.000
B7 0.0137(13) 0.0135(12) 0.0203(13) -0.0001(10) 0.0004(10) 0.0004(10)
B8 0.018(2) 0.0152(17) 0.0176(19) 0.0007(16) 0.000 0.000
Ti2 0.0092(3) 0.0102(3) 0.0207(3) -0.0004(2) 0.000 0.000
N3 0.0119(14) 0.0123(14) 0.0199(15) -0.0008(12) 0.000 0.000
N4 0.0230(16) 0.0138(14) 0.0213(16) -0.0008(13) 0.000 0.000
C21 0.0111(16) 0.0124(15) 0.0188(16) -0.0021(13) 0.000 0.000
C22 0.0125(15) 0.0125(14) 0.0163(16) -0.0005(13) 0.000 0.000
C23 0.0092(15) 0.0142(16) 0.0222(17) 0.0004(14) 0.000 0.000
C24 0.0147(16) 0.0097(14) 0.023(2) -0.0014(13) 0.000 0.000
C25 0.0117(11) 0.0179(12) 0.0236(13) 0.0025(10) 0.0005(10) 0.0023(9)
C26 0.0156(13) 0.0202(13) 0.0313(15) 0.0031(11) 0.0008(11) -0.0024(10)
C27 0.0182(18) 0.0201(18) 0.0263(19) 0.0069(15) 0.000 0.000
C28 0.0202(19) 0.0128(16) 0.0212(18) -0.0003(14) 0.000 0.000
C29 0.0247(15) 0.0222(13) 0.0309(15) -0.0043(11) 0.0064(12) -0.0045(11)
C30 0.0312(16) 0.0244(14) 0.0378(17) -0.0088(13) 0.0138(14) -0.0023(11)
C31 0.059(3) 0.025(2) 0.0192(19) -0.0030(16) 0.000 0.000
C32 0.0112(11) 0.0138(11) 0.0237(13) 0.0016(9) 0.0025(9) 0.0040(9)
C33 0.0119(11) 0.0153(11) 0.0303(14) -0.0053(10) 0.0021(10) 0.0024(9)
C34 0.0161(12) 0.0220(13) 0.0206(12) -0.0016(10) 0.0005(10) 0.0021(10)
C35 0.0129(11) 0.0148(11) 0.0240(13) -0.0006(10) 0.0059(10) 0.0021(9)
C36 0.0118(11) 0.0166(12) 0.0239(14) -0.0005(9) -0.0001(10) 0.0021(9)
B23 0.0132(12) 0.0131(12) 0.0203(13) -0.0002(11) -0.0023(11) 0.0020(10)
B24 0.0143(12) 0.0113(12) 0.0246(14) -0.0017(10) -0.0003(11) 0.0009(10)
B25 0.0133(13) 0.0146(12) 0.0222(13) 0.0021(11) -0.0015(11) 0.0017(10)
B26 0.0178(13) 0.0143(12) 0.0239(14) 0.0011(11) -0.0029(12) 0.0014(11)
B27 0.0179(19) 0.0112(17) 0.027(2) 0.0045(16) 0.000 0.000
B28 0.021(2) 0.0128(17) 0.026(2) 0.0027(17) 0.000 0.000
O1 0.076(2) 0.085(2) 0.060(2) -0.0003(18) -0.0078(18) 0.015(2)
C41 0.044(2) 0.0499(19) 0.0284(15) 0.0043(14) 0.0008(14) 0.0035(17)
C42 0.050(2) 0.089(3) 0.048(2) 0.035(2) 0.0052(19) 0.004(2)
C43 0.061(2) 0.0417(18) 0.0238(14) 0.0041(13) 0.0030(15) -0.0058(17)
C44 0.047(2) 0.044(2) 0.065(3) -0.0085(18) -0.019(2) -0.0062(18)

loop_
_atom_type_symbol
_atom_type_description
_atom_type_scat_dispersion_real
_atom_type_scat_dispersion_imag
_atom_type_scat_source
C C 0.0033 0.0016 'International Tables Vol C Tables 4.2.6.8 and 6.1.1.4'
H H 0.0000 0.0000 'International Tables Vol C Tables 4.2.6.8 and 6.1.1.4'
B B 0.0013 0.0007 'International Tables Vol C Tables 4.2.6.8 and 6.1.1.4'
N N 0.0061 0.0033 'International Tables Vol C Tables 4.2.6.8 and 6.1.1.4'
O O 0.0106 0.0060 'International Tables Vol C Tables 4.2.6.8 and 6.1.1.4'
Ti Ti 0.2776 0.4457 'International Tables Vol C Tables 4.2.6.8 and 6.1.1.4'

loop_
_geom_angle_atom_site_label_1
_geom_angle_atom_site_label_2
_geom_angle_atom_site_label_3
_geom_angle
_geom_angle_site_symmetry_1
_geom_angle_site_symmetry_3
N1 Ti1 C2 75.13(12) . .
N1 Ti1 C15 83.81(7) . 3
C2 Ti1 C15 93.79(6) . 3
N1 Ti1 C15 83.81(7) . .
C2 Ti1 C15 93.79(6) . .
C15 Ti1 C15 163.31(13) 3 .
N1 Ti1 C14 109.08(7) . 3
C2 Ti1 C14 78.80(7) . 3
C15 Ti1 C14 34.16(9) 3 3
C15 Ti1 C14 162.53(10) . 3
N1 Ti1 C14 109.08(7) . .
C2 Ti1 C14 78.80(7) . .
C15 Ti1 C14 162.53(10) 3 .
C15 Ti1 C14 34.16(9) . .
C14 Ti1 C14 128.37(14) 3 .
N1 Ti1 C16 94.26(8) . .
C2 Ti1 C16 127.72(6) . .
C15 Ti1 C16 136.59(9) 3 .
C15 Ti1 C16 33.95(8) . .
C14 Ti1 C16 149.33(9) 3 .
C14 Ti1 C16 56.25(9) . .
N1 Ti1 C16 94.26(8) . 3
C2 Ti1 C16 127.72(6) . 3
C15 Ti1 C16 33.95(8) 3 3
C15 Ti1 C16 136.59(9) . 3
C14 Ti1 C16 56.25(9) 3 3
C14 Ti1 C16 149.33(9) . 3
C16 Ti1 C16 103.69(13) . 3
N1 Ti1 C13 140.13(7) . .
C2 Ti1 C13 100.95(10) . .
C15 Ti1 C13 135.86(10) 3 .
C15 Ti1 C13 56.58(9) . .
C14 Ti1 C13 108.91(10) 3 .
C14 Ti1 C13 33.91(9) . .
C16 Ti1 C13 56.18(9) . .
C16 Ti1 C13 116.83(10) 3 .
N1 Ti1 C13 140.13(7) . 3
C2 Ti1 C13 100.95(10) . 3
C15 Ti1 C13 56.58(9) 3 3
C15 Ti1 C13 135.86(10) . 3
C14 Ti1 C13 33.91(9) 3 3
C14 Ti1 C13 108.91(10) . 3
C16 Ti1 C13 116.83(10) . 3
C16 Ti1 C13 56.18(9) 3 3
C13 Ti1 C13 79.72(14) . 3
N1 Ti1 C12 127.64(9) . .
C2 Ti1 C12 132.86(9) . .
C15 Ti1 C12 125.79(9) 3 .
C15 Ti1 C12 56.06(9) . .
C14 Ti1 C12 118.44(10) 3 .
C14 Ti1 C12 55.69(9) . .
C16 Ti1 C12 33.72(9) . .
C16 Ti1 C12 94.40(9) 3 .
C13 Ti1 C12 33.37(9) . .
C13 Ti1 C12 84.57(10) 3 .
N1 Ti1 C12 127.64(9) . 3
C2 Ti1 C12 132.86(9) . 3
C15 Ti1 C12 56.06(9) 3 3
C15 Ti1 C12 125.79(9) . 3
C14 Ti1 C12 55.69(9) 3 3
C14 Ti1 C12 118.44(10) . 3
C16 Ti1 C12 94.40(9) . 3
C16 Ti1 C12 33.72(9) 3 3
C13 Ti1 C12 84.57(10) . 3
C13 Ti1 C12 33.37(9) 3 3
C12 Ti1 C12 70.57(13) . 3
C3 N1 C4 119.3(3) . .
C3 N1 Ti1 133.7(3) . .
C4 N1 Ti1 107.0(2) . .
C3 N2 C8 127.6(3) . .
C3 C1 C2 112.0(3) . .
C3 C1 B3 115.63(16) . 3
C2 C1 B3 61.33(14) . 3
C3 C1 B3 115.63(16) . .
C2 C1 B3 61.33(14) . .
B3 C1 B3 113.0(3) 3 .
C3 C1 B4 124.6(2) . .
C2 C1 B4 112.3(2) . .
B3 C1 B4 114.0(2) 3 .
B3 C1 B4 62.60(15) . .
C3 C1 B4 124.6(2) . 3
C2 C1 B4 112.3(2) . 3
B3 C1 B4 62.60(15) 3 3
B3 C1 B4 114.0(2) . 3
B4 C1 B4 62.7(2) . 3
C1 C2 B7 107.8(2) . 3
C1 C2 B7 107.8(2) . .
B7 C2 B7 61.1(2) 3 .
C1 C2 B3 59.45(14) . .
B7 C2 B3 61.56(15) 3 .
B7 C2 B3 110.8(2) . .
C1 C2 B3 59.45(14) . 3
B7 C2 B3 110.8(2) 3 3
B7 C2 B3 61.56(15) . 3
B3 C2 B3 109.9(3) . 3
C1 C2 Ti1 108.6(2) . .
B7 C2 Ti1 131.75(17) 3 .
B7 C2 Ti1 131.75(17) . .
B3 C2 Ti1 114.58(15) . .
B3 C2 Ti1 114.58(15) 3 .
N2 C3 N1 122.2(3) . .
N2 C3 C1 127.3(3) . .
N1 C3 C1 110.6(3) . .
N1 C4 C5 114.37(17) . .
N1 C4 C5 114.37(17) . 3
C5 C4 C5 111.1(3) . 3
N1 C4 H4A 105.3 . .
C5 C4 H4A 105.3 . .
C5 C4 H4A 105.3 3 .
C6 C5 C4 110.3(2) . .
C6 C5 H5A 109.6 . .
C4 C5 H5A 109.6 . .
C6 C5 H5B 109.6 . .
C4 C5 H5B 109.6 . .
H5A C5 H5B 108.1 . .
C7 C6 C5 110.8(2) . .
C7 C6 H6A 109.5 . .
C5 C6 H6A 109.5 . .
C7 C6 H6B 109.5 . .
C5 C6 H6B 109.5 . .
H6A C6 H6B 108.1 . .
C6 C7 C6 110.3(3) 3 .
C6 C7 H7A 109.6 3 .
C6 C7 H7A 109.6 . .
C6 C7 H7B 109.6 3 .
C6 C7 H7B 109.6 . .
H7A C7 H7B 108.1 . .
N2 C8 C9 108.7(2) . 3
N2 C8 C9 108.7(2) . .
C9 C8 C9 110.2(3) 3 .
N2 C8 H8A 109.8 . .
C9 C8 H8A 109.8 3 .
C9 C8 H8A 109.8 . .
C10 C9 C8 111.0(3) . .
C10 C9 H9A 109.4 . .
C8 C9 H9A 109.4 . .
C10 C9 H9B 109.4 . .
C8 C9 H9B 109.4 . .
H9A C9 H9B 108.0 . .
C11 C10 C9 111.8(3) . .
C11 C10 H10A 109.3 . .
C9 C10 H10A 109.3 . .
C11 C10 H10B 109.3 . .
C9 C10 H10B 109.3 . .
H10A C10 H10B 107.9 . .
C10 C11 C10 110.8(4) . 3
C10 C11 H11A 109.5 . .
C10 C11 H11A 109.5 3 .
C10 C11 H11B 109.5 . .
C10 C11 H11B 109.5 3 .
H11A C11 H11B 108.1 . .
C13 C12 C16 108.1(2) . .
C13 C12 Ti1 72.29(15) . .
C16 C12 Ti1 71.38(14) . .
C13 C12 H12A 125.8 . .
C16 C12 H12A 126.0 . .
Ti1 C12 H12A 122.0 . .
C12 C13 C14 107.6(2) . .
C12 C13 Ti1 74.34(16) . .
C14 C13 Ti1 72.04(15) . .
C12 C13 H13A 126.2 . .
C14 C13 H13A 126.2 . .
Ti1 C13 H13A 119.3 . .
C13 C14 C15 108.5(2) . .
C13 C14 Ti1 74.04(15) . .
C15 C14 Ti1 72.82(15) . .
C13 C14 H14A 125.7 . .
C15 C14 H14A 125.7 . .
Ti1 C14 H14A 119.3 . .
C16 C15 C14 107.4(2) . .
C16 C15 Ti1 73.38(15) . .
C14 C15 Ti1 73.02(15) . .
C16 C15 H15A 126.2 . .
C14 C15 H15A 126.4 . .
Ti1 C15 H15A 119.1 . .
C15 C16 C12 108.3(2) . .
C15 C16 Ti1 72.67(15) . .
C12 C16 Ti1 74.90(15) . .
C15 C16 H16A 126.0 . .
C12 C16 H16A 125.7 . .
Ti1 C16 H16A 118.6 . .
C1 B3 C2 59.22(17) . .
C1 B3 B7 105.8(2) . 3
C2 B3 B7 59.21(17) . 3
C1 B3 B5 105.6(2) . .
C2 B3 B5 107.0(2) . .
B7 B3 B5 60.14(16) 3 .
C1 B3 B4 59.11(17) . .
C2 B3 B4 107.8(2) . .
B7 B3 B4 108.4(2) 3 .
B5 B3 B4 60.14(16) . .
C1 B3 H3 123.8 . .
C2 B3 H3 122.2 . .
B7 B3 H3 122.0 3 .
B5 B3 H3 122.4 . .
B4 B3 H3 121.4 . .
C1 B4 B6 104.7(2) . .
C1 B4 B3 58.30(15) . .
B6 B4 B3 107.9(2) . .
C1 B4 B5 104.8(2) . .
B6 B4 B5 60.52(16) . .
B3 B4 B5 59.89(16) . .
C1 B4 B4 58.67(11) . 3
B6 B4 B4 59.62(11) . 3
B3 B4 B4 107.25(12) . 3
B5 B4 B4 107.98(13) . 3
C1 B4 H4 124.8 . .
B6 B4 H4 122.3 . .
B3 B4 H4 121.8 . .
B5 B4 H4 122.0 . .
B4 B4 H4 122.0 3 .
B3 B5 B7 59.92(15) . 3
B3 B5 B4 59.97(16) . .
B7 B5 B4 108.13(19) 3 .
B3 B5 B8 107.5(2) . .
B7 B5 B8 59.68(19) 3 .
B4 B5 B8 108.1(2) . .
B3 B5 B6 107.0(2) . .
B7 B5 B6 107.8(2) 3 .
B4 B5 B6 59.35(19) . .
B8 B5 B6 60.45(19) . .
B3 B5 H5 122.2 . .
B7 B5 H5 121.5 3 .
B4 B5 H5 121.9 . .
B8 B5 H5 121.6 . .
B6 B5 H5 122.3 . .
B4 B6 B4 60.8(2) . 3
B4 B6 B5 108.6(2) . 3
B4 B6 B5 60.13(17) 3 3
B4 B6 B5 60.13(17) . .
B4 B6 B5 108.6(2) 3 .
B5 B6 B5 107.7(3) 3 .
B4 B6 B8 108.1(2) . .
B4 B6 B8 108.1(2) 3 .
B5 B6 B8 59.72(16) 3 .
B5 B6 B8 59.72(16) . .
B4 B6 H6 121.1 . .
B4 B6 H6 121.1 3 .
B5 B6 H6 121.9 3 .
B5 B6 H6 121.9 . .
B8 B6 H6 122.1 . .
C2 B7 B7 59.47(11) . 3
C2 B7 B8 107.0(2) . .
B7 B7 B8 60.21(11) 3 .
C2 B7 B3 59.24(15) . 3
B7 B7 B3 107.67(13) 3 3
B8 B7 B3 108.0(2) . 3
C2 B7 B5 106.9(2) . 3
B7 B7 B5 108.40(13) 3 3
B8 B7 B5 60.33(17) . 3
B3 B7 B5 59.94(16) 3 3
C2 B7 H7 122.8 . .
B7 B7 H7 121.5 3 .
B8 B7 H7 121.7 . .
B3 B7 H7 122.0 3 .
B5 B7 H7 121.8 3 .
B7 B8 B7 59.6(2) . 3
B7 B8 B5 107.6(2) . .
B7 B8 B5 59.99(16) 3 .
B7 B8 B5 59.99(16) . 3
B7 B8 B5 107.6(2) 3 3
B5 B8 B5 107.8(3) . 3
B7 B8 B6 107.5(2) . .
B7 B8 B6 107.5(2) 3 .
B5 B8 B6 59.83(16) . .
B5 B8 B6 59.83(16) 3 .
B7 B8 H8 122.1 . .
B7 B8 H8 122.1 3 .
B5 B8 H8 121.8 . .
B5 B8 H8 121.8 3 .
B6 B8 H8 122.0 . .
N3 Ti2 C22 75.39(13) . .
N3 Ti2 C36 83.59(7) . .
C22 Ti2 C36 93.64(6) . .
N3 Ti2 C36 83.59(7) . 3_655
C22 Ti2 C36 93.64(6) . 3_655
C36 Ti2 C36 163.16(13) . 3_655
N3 Ti2 C35 108.77(7) . 3_655
C22 Ti2 C35 78.71(7) . 3_655
C36 Ti2 C35 162.91(9) . 3_655
C36 Ti2 C35 33.93(9) 3_655 3_655
N3 Ti2 C35 108.77(7) . .
C22 Ti2 C35 78.71(7) . .
C36 Ti2 C35 33.93(9) . .
C36 Ti2 C35 162.91(9) 3_655 .
C35 Ti2 C35 128.98(13) 3_655 .
N3 Ti2 C32 93.92(8) . 3_655
C22 Ti2 C32 127.76(6) . 3_655
C36 Ti2 C32 136.59(9) . 3_655
C36 Ti2 C32 34.14(8) 3_655 3_655
C35 Ti2 C32 56.29(8) 3_655 3_655
C35 Ti2 C32 149.65(9) . 3_655
N3 Ti2 C32 93.92(8) . .
C22 Ti2 C32 127.76(6) . .
C36 Ti2 C32 34.14(8) . .
C36 Ti2 C32 136.59(9) 3_655 .
C35 Ti2 C32 149.65(9) 3_655 .
C35 Ti2 C32 56.29(8) . .
C32 Ti2 C32 103.54(12) 3_655 .
N3 Ti2 C34 139.88(7) . .
C22 Ti2 C34 100.95(9) . .
C36 Ti2 C34 56.51(9) . .
C36 Ti2 C34 136.31(9) 3_655 .
C35 Ti2 C34 109.55(10) 3_655 .
C35 Ti2 C34 34.05(9) . .
C32 Ti2 C34 117.11(9) 3_655 .
C32 Ti2 C34 56.18(9) . .
N3 Ti2 C34 139.88(7) . 3_655
C22 Ti2 C34 100.95(9) . 3_655
C36 Ti2 C34 136.31(9) . 3_655
C36 Ti2 C34 56.51(9) 3_655 3_655
C35 Ti2 C34 34.05(9) 3_655 3_655
C35 Ti2 C34 109.55(10) . 3_655
C32 Ti2 C34 56.18(9) 3_655 3_655
C32 Ti2 C34 117.11(9) . 3_655
C34 Ti2 C34 80.24(13) . 3_655
N3 Ti2 C33 127.30(9) . 3_655
C22 Ti2 C33 132.85(9) . 3_655
C36 Ti2 C33 126.11(9) . 3_655
C36 Ti2 C33 56.14(9) 3_655 3_655
C35 Ti2 C33 55.80(8) 3_655 3_655
C35 Ti2 C33 118.95(9) . 3_655
C32 Ti2 C33 33.71(9) 3_655 3_655
C32 Ti2 C33 94.51(9) . 3_655
C34 Ti2 C33 84.93(9) . 3_655
C34 Ti2 C33 33.36(9) 3_655 3_655
N3 Ti2 C33 127.30(9) . .
C22 Ti2 C33 132.85(9) . .
C36 Ti2 C33 56.14(9) . .
C36 Ti2 C33 126.11(9) 3_655 .
C35 Ti2 C33 118.95(9) 3_655 .
C35 Ti2 C33 55.80(8) . .
C32 Ti2 C33 94.51(9) 3_655 .
C32 Ti2 C33 33.71(9) . .
C34 Ti2 C33 33.36(9) . .
C34 Ti2 C33 84.93(9) 3_655 .
C33 Ti2 C33 70.83(13) 3_655 .
C23 N3 C24 119.5(3) . .
C23 N3 Ti2 132.9(3) . .
C24 N3 Ti2 107.5(2) . .
C23 N4 C28 127.5(3) . .
C23 C21 C22 111.8(3) . .
C23 C21 B23 115.57(17) . .
C22 C21 B23 61.29(15) . .
C23 C21 B23 115.57(17) . 3_655
C22 C21 B23 61.29(15) . 3_655
B23 C21 B23 112.9(3) . 3_655
C23 C21 B24 124.1(2) . 3_655
C22 C21 B24 112.8(2) . 3_655
B23 C21 B24 114.5(2) . 3_655
B23 C21 B24 62.88(16) 3_655 3_655
C23 C21 B24 124.1(2) . .
C22 C21 B24 112.8(2) . .
B23 C21 B24 62.88(16) . .
B23 C21 B24 114.5(2) 3_655 .
B24 C21 B24 62.9(2) 3_655 .
C21 C22 B23 59.68(15) . 3_655
C21 C22 B23 59.68(15) . .
B23 C22 B23 110.3(3) 3_655 .
C21 C22 B25 107.8(2) . 3_655
B23 C22 B25 61.53(16) 3_655 3_655
B23 C22 B25 110.6(2) . 3_655
C21 C22 B25 107.8(2) . .
B23 C22 B25 110.6(2) 3_655 .
B23 C22 B25 61.53(16) . .
B25 C22 B25 60.6(2) 3_655 .
C21 C22 Ti2 108.8(2) . .
B23 C22 Ti2 114.64(15) 3_655 .
B23 C22 Ti2 114.64(15) . .
B25 C22 Ti2 131.76(18) 3_655 .
B25 C22 Ti2 131.76(18) . .
N4 C23 N3 121.6(3) . .
N4 C23 C21 127.3(3) . .
N3 C23 C21 111.1(3) . .
N3 C24 C25 114.20(17) . 3_655
N3 C24 C25 114.20(17) . .
C25 C24 C25 111.1(3) 3_655 .
N3 C24 H24A 105.5 . .
C25 C24 H24A 105.5 3_655 .
C25 C24 H24A 105.5 . .
C26 C25 C24 111.2(2) . .
C26 C25 H25A 109.4 . .
C24 C25 H25A 109.4 . .
C26 C25 H25B 109.4 . .
C24 C25 H25B 109.4 . .
H25A C25 H25B 108.0 . .
C25 C26 C27 110.9(2) . .
C25 C26 H26A 109.5 . .
C27 C26 H26A 109.5 . .
C25 C26 H26B 109.5 . .
C27 C26 H26B 109.5 . .
H26A C26 H26B 108.0 . .
C26 C27 C26 110.3(3) . 3_655
C26 C27 H27A 109.6 . .
C26 C27 H27A 109.6 3_655 .
C26 C27 H27B 109.6 . .
C26 C27 H27B 109.6 3_655 .
H27A C27 H27B 108.1 . .
N4 C28 C29 108.8(2) . 3_655
N4 C28 C29 108.8(2) . .
C29 C28 C29 111.0(3) 3_655 .
N4 C28 H28A 109.4 . .
C29 C28 H28A 109.4 3_655 .
C29 C28 H28A 109.4 . .
C28 C29 C30 110.5(3) . .
C28 C29 H29A 109.6 . .
C30 C29 H29A 109.6 . .
C28 C29 H29B 109.6 . .
C30 C29 H29B 109.6 . .
H29A C29 H29B 108.1 . .
C31 C30 C29 111.7(3) . .
C31 C30 H30A 109.3 . .
C29 C30 H30A 109.3 . .
C31 C30 H30B 109.3 . .
C29 C30 H30B 109.3 . .
H30A C30 H30B 107.9 . .
C30 C31 C30 111.3(4) . 3_655
C30 C31 H31A 109.4 . .
C30 C31 H31A 109.4 3_655 .
C30 C31 H31B 109.4 . .
C30 C31 H31B 109.4 3_655 .
H31A C31 H31B 108.0 . .
C33 C32 C36 108.0(2) . .
C33 C32 Ti2 74.61(14) . .
C36 C32 Ti2 72.61(15) . .
C33 C32 H32A 126.1 . .
C36 C32 H32A 125.9 . .
Ti2 C32 H32A 118.7 . .
C34 C33 C32 108.4(2) . .
C34 C33 Ti2 72.59(15) . .
C32 C33 Ti2 71.68(14) . .
C34 C33 H33A 126.1 . .
C32 C33 H33A 125.4 . .
Ti2 C33 H33A 121.1 . .
C33 C34 C35 107.5(2) . .
C33 C34 Ti2 74.05(16) . .
C35 C34 Ti2 71.99(15) . .
C33 C34 H34A 126.3 . .
C35 C34 H34A 126.2 . .
Ti2 C34 H34A 119.8 . .
C36 C35 C34 108.5(2) . .
C36 C35 Ti2 72.96(15) . .
C34 C35 Ti2 73.96(15) . .
C36 C35 H35A 125.6 . .
C34 C35 H35A 125.8 . .
Ti2 C35 H35A 118.9 . .
C35 C36 C32 107.6(2) . .
C35 C36 Ti2 73.11(15) . .
C32 C36 Ti2 73.26(15) . .
C35 C36 H36A 126.2 . .
C32 C36 H36A 126.2 . .
Ti2 C36 H36A 119.5 . .
C21 B23 C22 59.03(18) . .
C21 B23 B26 105.3(2) . .
C22 B23 B26 107.3(2) . .
C21 B23 B25 105.6(2) . .
C22 B23 B25 59.34(17) . .
B26 B23 B25 60.47(17) . .
C21 B23 B24 58.69(17) . .
C22 B23 B24 107.6(2) . .
B26 B23 B24 60.24(16) . .
B25 B23 B24 108.7(2) . .
C21 B23 H23 124.0 . .
C22 B23 H23 122.1 . .
B26 B23 H23 122.3 . .
B25 B23 H23 122.0 . .
B24 B23 H23 121.3 . .
C21 B24 B23 58.43(15) . .
C21 B24 B26 104.6(2) . .
B23 B24 B26 59.55(16) . .
C21 B24 B27 104.6(2) . .
B23 B24 B27 107.3(2) . .
B26 B24 B27 60.13(18) . .
C21 B24 B24 58.54(11) . 3_655
B23 B24 B24 107.27(13) . 3_655
B26 B24 B24 108.00(14) . 3_655
B27 B24 B24 59.99(11) . 3_655
C21 B24 H24 124.8 . .
B23 B24 H24 122.2 . .
B26 B24 H24 122.4 . .
B27 B24 H24 122.4 . .
B24 B24 H24 121.6 3_655 .
C22 B25 B25 59.69(11) . 3_655
C22 B25 B23 59.13(16) . .
B25 B25 B23 107.89(13) 3_655 .
C22 B25 B28 107.3(2) . .
B25 B25 B28 60.55(11) 3_655 .
B23 B25 B28 107.9(2) . .
C22 B25 B26 106.5(2) . .
B25 B25 B26 108.53(13) 3_655 .
B23 B25 B26 59.64(16) . .
B28 B25 B26 60.22(18) . .
C22 B25 H25 122.9 . .
B25 B25 H25 121.3 3_655 .
B23 B25 H25 122.0 . .
B28 B25 H25 121.6 . .
B26 B25 H25 121.9 . .
B23 B26 B24 60.20(17) . .
B23 B26 B25 59.89(16) . .
B24 B26 B25 108.2(2) . .
B23 B26 B27 107.7(2) . .
B24 B26 B27 60.00(19) . .
B25 B26 B27 107.6(2) . .
B23 B26 B28 107.8(2) . .
B24 B26 B28 108.2(2) . .
B25 B26 B28 59.83(19) . .
B27 B26 B28 59.9(2) . .
B23 B26 H26 121.9 . .
B24 B26 H26 121.4 . .
B25 B26 H26 121.9 . .
B27 B26 H26 121.9 . .
B28 B26 H26 121.8 . .
B24 B27 B24 60.0(2) 3_655 .
B24 B27 B28 108.3(2) 3_655 .
B24 B27 B28 108.3(2) . .
B24 B27 B26 107.8(2) 3_655 .
B24 B27 B26 59.87(16) . .
B28 B27 B26 60.13(17) . .
B24 B27 B26 59.87(16) 3_655 3_655
B24 B27 B26 107.8(2) . 3_655
B28 B27 B26 60.13(17) . 3_655
B26 B27 B26 107.8(3) . 3_655
B24 B27 H27 121.7 3_655 .
B24 B27 H27 121.7 . .
B28 B27 H27 121.3 . .
B26 B27 H27 121.9 . .
B26 B27 H27 121.9 3_655 .
B25 B28 B25 58.9(2) . 3_655
B25 B28 B27 107.7(3) . .
B25 B28 B27 107.7(3) 3_655 .
B25 B28 B26 107.0(3) . 3_655
B25 B28 B26 59.94(16) 3_655 3_655
B27 B28 B26 59.97(17) . 3_655
B25 B28 B26 59.94(16) . .
B25 B28 B26 107.0(3) 3_655 .
B27 B28 B26 59.97(17) . .
B26 B28 B26 107.5(3) 3_655 .
B25 B28 H28 122.3 . .
B25 B28 H28 122.3 3_655 .
B27 B28 H28 121.7 . .
B26 B28 H28 122.1 3_655 .
B26 B28 H28 122.1 . .
C44 O1 C41 102.7(3) . .
C42 C41 O1 104.5(3) . .
C42 C41 H41A 110.8 . .
O1 C41 H41A 110.8 . .
C42 C41 H41B 110.8 . .
O1 C41 H41B 110.8 . .
H41A C41 H41B 108.9 . .
C43 C42 C41 106.5(3) . .
C43 C42 H42A 110.4 . .
C41 C42 H42A 110.4 . .
C43 C42 H42B 110.4 . .
C41 C42 H42B 110.4 . .
H42A C42 H42B 108.6 . .
C44 C43 C42 103.6(3) . .
C44 C43 H43A 111.0 . .
C42 C43 H43A 111.0 . .
C44 C43 H43B 111.0 . .
C42 C43 H43B 111.0 . .
H43A C43 H43B 109.0 . .
C43 C44 O1 108.5(4) . .
C43 C44 H44A 110.0 . .
O1 C44 H44A 110.0 . .
C43 C44 H44B 110.0 . .
O1 C44 H44B 110.0 . .
H44A C44 H44B 108.4 . .

loop_
_geom_bond_atom_site_label_1
_geom_bond_atom_site_label_2
_geom_bond_distance
_geom_bond_site_symmetry_2
Ti1 N1 2.012(3) .
Ti1 C2 2.339(3) .
Ti1 C15 2.405(3) 3
Ti1 C15 2.405(3) .
Ti1 C14 2.408(3) 3
Ti1 C14 2.408(3) .
Ti1 C16 2.414(3) .
Ti1 C16 2.414(3) 3
Ti1 C13 2.433(3) .
Ti1 C13 2.433(3) 3
Ti1 C12 2.460(3) .
Ti1 C12 2.460(3) 3
N1 C3 1.372(4) .
N1 C4 1.481(4) .
N2 C3 1.280(5) .
N2 C8 1.452(4) .
C1 C3 1.531(5) .
C1 C2 1.700(5) .
C1 B3 1.704(3) 3
C1 B3 1.704(3) .
C1 B4 1.719(4) .
C1 B4 1.719(4) 3
C2 B7 1.736(4) 3
C2 B7 1.736(4) .
C2 B3 1.736(3) .
C2 B3 1.736(3) 3
C4 C5 1.539(3) .
C4 C5 1.539(3) 3
C4 H4A 1.0000 .
C5 C6 1.534(3) .
C5 H5A 0.9900 .
C5 H5B 0.9900 .
C6 C7 1.523(3) .
C6 H6A 0.9900 .
C6 H6B 0.9900 .
C7 C6 1.523(3) 3
C7 H7A 0.9900 .
C7 H7B 0.9900 .
C8 C9 1.532(3) 3
C8 C9 1.532(3) .
C8 H8A 1.0000 .
C9 C10 1.529(4) .
C9 H9A 0.9900 .
C9 H9B 0.9900 .
C10 C11 1.527(4) .
C10 H10A 0.9900 .
C10 H10B 0.9900 .
C11 C10 1.527(4) 3
C11 H11A 0.9900 .
C11 H11B 0.9900 .
C12 C13 1.405(4) .
C12 C16 1.414(4) .
C12 H12A 0.9300 .
C13 C14 1.412(4) .
C13 H13A 0.9301 .
C14 C15 1.413(4) .
C14 H14A 0.9301 .
C15 C16 1.407(3) .
C15 H15A 0.9300 .
C16 H16A 0.9298 .
B3 B7 1.777(4) 3
B3 B5 1.777(4) .
B3 B4 1.778(4) .
B3 H3 1.0999 .
B4 B6 1.767(5) .
B4 B5 1.781(4) .
B4 B4 1.787(6) 3
B4 H4 1.1001 .
B5 B7 1.780(4) 3
B5 B8 1.786(4) .
B5 B6 1.788(4) .
B5 H5 1.0972 .
B6 B4 1.767(5) 3
B6 B5 1.788(4) 3
B6 B8 1.800(6) .
B6 H6 1.1000 .
B7 B7 1.763(6) 3
B7 B8 1.775(5) .
B7 B3 1.777(4) 3
B7 B5 1.780(4) 3
B7 H7 1.1000 .
B8 B7 1.775(5) 3
B8 B5 1.786(4) 3
B8 H8 1.1000 .
Ti2 N3 2.018(3) .
Ti2 C22 2.333(3) .
Ti2 C36 2.409(3) .
Ti2 C36 2.409(3) 3_655
Ti2 C35 2.411(3) 3_655
Ti2 C35 2.411(3) .
Ti2 C32 2.417(2) 3_655
Ti2 C32 2.417(2) .
Ti2 C34 2.436(3) .
Ti2 C34 2.436(3) 3_655
Ti2 C33 2.455(3) 3_655
Ti2 C33 2.455(3) .
N3 C23 1.365(5) .
N3 C24 1.478(4) .
N4 C23 1.288(5) .
N4 C28 1.453(5) .
C21 C23 1.536(5) .
C21 C22 1.692(5) .
C21 B23 1.703(4) .
C21 B23 1.703(4) 3_655
C21 B24 1.708(4) 3_655
C21 B24 1.708(4) .
C22 B23 1.730(3) 3_655
C22 B23 1.730(3) .
C22 B25 1.734(4) 3_655
C22 B25 1.734(4) .
C24 C25 1.538(3) 3_655
C24 C25 1.538(3) .
C24 H24A 1.0000 .
C25 C26 1.530(4) .
C25 H25A 0.9900 .
C25 H25B 0.9900 .
C26 C27 1.533(3) .
C26 H26A 0.9900 .
C26 H26B 0.9900 .
C27 C26 1.533(3) 3_655
C27 H27A 0.9900 .
C27 H27B 0.9900 .
C28 C29 1.519(3) 3_655
C28 C29 1.519(3) .
C28 H28A 1.0000 .
C29 C30 1.536(4) .
C29 H29A 0.9900 .
C29 H29B 0.9900 .
C30 C31 1.527(4) .
C30 H30A 0.9900 .
C30 H30B 0.9900 .
C31 C30 1.527(4) 3_655
C31 H31A 0.9900 .
C31 H31B 0.9900 .
C32 C33 1.413(4) .
C32 C36 1.417(3) .
C32 H32A 0.9299 .
C33 C34 1.404(4) .
C33 H33A 0.9267 .
C34 C35 1.420(4) .
C34 H34A 0.9303 .
C35 C36 1.406(4) .
C35 H35A 0.9301 .
C36 H36A 0.9301 .
B23 B26 1.768(4) .
B23 B25 1.772(4) .
B23 B24 1.779(4) .
B23 H23 1.0999 .
B24 B26 1.780(4) .
B24 B27 1.782(5) .
B24 B24 1.783(6) 3_655
B24 H24 1.1000 .
B25 B25 1.751(6) 3_655
B25 B28 1.780(5) .
B25 B26 1.782(4) .
B25 H25 1.1000 .
B26 B27 1.785(4) .
B26 B28 1.787(4) .
B26 H26 1.0971 .
B27 B24 1.782(5) 3_655
B27 B28 1.783(7) .
B27 B26 1.785(4) 3_655
B27 H27 1.1001 .
B28 B25 1.780(5) 3_655
B28 B26 1.787(4) 3_655
B28 H28 1.1001 .
O1 C44 1.499(6) .
O1 C41 1.530(5) .
C41 C42 1.507(6) .
C41 H41A 0.9900 .
C41 H41B 0.9900 .
C42 C43 1.497(6) .
C42 H42A 0.9900 .
C42 H42B 0.9900 .
C43 C44 1.371(6) .
C43 H43A 0.9900 .
C43 H43B 0.9900 .
C44 H44A 0.9900 .
C44 H44B 0.9900 .

loop_
_geom_torsion_atom_site_label_1
_geom_torsion_atom_site_label_2
_geom_torsion_atom_site_label_3
_geom_torsion_atom_site_label_4
_geom_torsion
_geom_torsion_site_symmetry_1
_geom_torsion_site_symmetry_4
C2 Ti1 N1 C3 0.0 . .
C15 Ti1 N1 C3 -95.60(6) 3 .
C15 Ti1 N1 C3 95.60(6) . .
C14 Ti1 N1 C3 -72.27(7) 3 .
C14 Ti1 N1 C3 72.27(7) . .
C16 Ti1 N1 C3 127.95(6) . .
C16 Ti1 N1 C3 -127.95(6) 3 .
C13 Ti1 N1 C3 89.36(15) . .
C13 Ti1 N1 C3 -89.36(15) 3 .
C12 Ti1 N1 C3 133.16(10) . .
C12 Ti1 N1 C3 -133.16(10) 3 .
C2 Ti1 N1 C4 180.0 . .
C15 Ti1 N1 C4 84.40(6) 3 .
C15 Ti1 N1 C4 -84.40(6) . .
C14 Ti1 N1 C4 107.73(7) 3 .
C14 Ti1 N1 C4 -107.73(7) . .
C16 Ti1 N1 C4 -52.05(6) . .
C16 Ti1 N1 C4 52.05(6) 3 .
C13 Ti1 N1 C4 -90.64(15) . .
C13 Ti1 N1 C4 90.64(15) 3 .
C12 Ti1 N1 C4 -46.84(10) . .
C12 Ti1 N1 C4 46.84(10) 3 .
C3 C1 C2 B7 147.76(13) . 3
B3 C1 C2 B7 -104.1(2) 3 3
B3 C1 C2 B7 39.63(17) . 3
B4 C1 C2 B7 2.0(2) . 3
B4 C1 C2 B7 -66.44(17) 3 3
C3 C1 C2 B7 -147.76(13) . .
B3 C1 C2 B7 -39.63(17) 3 .
B3 C1 C2 B7 104.1(2) . .
B4 C1 C2 B7 66.44(17) . .
B4 C1 C2 B7 -2.0(2) 3 .
C3 C1 C2 B3 108.13(14) . .
B3 C1 C2 B3 -143.7(3) 3 .
B4 C1 C2 B3 -37.68(17) . .
B4 C1 C2 B3 -106.1(2) 3 .
C3 C1 C2 B3 -108.13(14) . 3
B3 C1 C2 B3 143.7(3) . 3
B4 C1 C2 B3 106.1(2) . 3
B4 C1 C2 B3 37.68(17) 3 3
C3 C1 C2 Ti1 0.0 . .
B3 C1 C2 Ti1 108.13(14) 3 .
B3 C1 C2 Ti1 -108.13(14) . .
B4 C1 C2 Ti1 -145.81(14) . .
B4 C1 C2 Ti1 145.81(14) 3 .
N1 Ti1 C2 C1 0.0 . .
C15 Ti1 C2 C1 82.56(7) 3 .
C15 Ti1 C2 C1 -82.56(7) . .
C14 Ti1 C2 C1 113.41(7) 3 .
C14 Ti1 C2 C1 -113.41(7) . .
C16 Ti1 C2 C1 -83.79(11) . .
C16 Ti1 C2 C1 83.79(11) 3 .
C13 Ti1 C2 C1 -139.24(7) . .
C13 Ti1 C2 C1 139.24(7) 3 .
C12 Ti1 C2 C1 -128.00(12) . .
C12 Ti1 C2 C1 128.00(12) 3 .
N1 Ti1 C2 B7 -137.1(2) . 3
C15 Ti1 C2 B7 -54.5(2) 3 3
C15 Ti1 C2 B7 140.3(2) . 3
C14 Ti1 C2 B7 -23.7(2) 3 3
C14 Ti1 C2 B7 109.5(2) . 3
C16 Ti1 C2 B7 139.12(18) . 3
C16 Ti1 C2 B7 -53.3(3) 3 3
C13 Ti1 C2 B7 83.7(2) . 3
C13 Ti1 C2 B7 2.2(2) 3 3
C12 Ti1 C2 B7 94.91(18) . 3
C12 Ti1 C2 B7 -9.1(3) 3 3
N1 Ti1 C2 B7 137.1(2) . .
C15 Ti1 C2 B7 -140.3(2) 3 .
C15 Ti1 C2 B7 54.5(2) . .
C14 Ti1 C2 B7 -109.5(2) 3 .
C14 Ti1 C2 B7 23.7(2) . .
C16 Ti1 C2 B7 53.3(3) . .
C16 Ti1 C2 B7 -139.12(18) 3 .
C13 Ti1 C2 B7 -2.2(2) . .
C13 Ti1 C2 B7 -83.7(2) 3 .
C12 Ti1 C2 B7 9.1(3) . .
C12 Ti1 C2 B7 -94.91(18) 3 .
N1 Ti1 C2 B3 -64.17(19) . .
C15 Ti1 C2 B3 18.4(2) 3 .
C15 Ti1 C2 B3 -146.7(2) . .
C14 Ti1 C2 B3 49.24(19) 3 .
C14 Ti1 C2 B3 -177.6(2) . .
C16 Ti1 C2 B3 -147.96(16) . .
C16 Ti1 C2 B3 19.6(3) 3 .
C13 Ti1 C2 B3 156.59(19) . .
C13 Ti1 C2 B3 75.1(2) 3 .
C12 Ti1 C2 B3 167.84(17) . .
C12 Ti1 C2 B3 63.8(3) 3 .
N1 Ti1 C2 B3 64.17(19) . 3
C15 Ti1 C2 B3 146.7(2) 3 3
C15 Ti1 C2 B3 -18.4(2) . 3
C14 Ti1 C2 B3 177.6(2) 3 3
C14 Ti1 C2 B3 -49.24(19) . 3
C16 Ti1 C2 B3 -19.6(3) . 3
C16 Ti1 C2 B3 147.96(16) 3 3
C13 Ti1 C2 B3 -75.1(2) . 3
C13 Ti1 C2 B3 -156.59(19) 3 3
C12 Ti1 C2 B3 -63.8(3) . 3
C12 Ti1 C2 B3 -167.84(17) 3 3
C8 N2 C3 N1 180.0 . .
C8 N2 C3 C1 0.0 . .
C4 N1 C3 N2 0.0 . .
Ti1 N1 C3 N2 180.0 . .
C4 N1 C3 C1 180.0 . .
Ti1 N1 C3 C1 0.0 . .
C2 C1 C3 N2 180.0 . .
B3 C1 C3 N2 112.4(2) 3 .
B3 C1 C3 N2 -112.4(2) . .
B4 C1 C3 N2 -39.2(2) . .
B4 C1 C3 N2 39.2(2) 3 .
C2 C1 C3 N1 0.0 . .
B3 C1 C3 N1 -67.6(2) 3 .
B3 C1 C3 N1 67.6(2) . .
B4 C1 C3 N1 140.8(2) . .
B4 C1 C3 N1 -140.8(2) 3 .
C3 N1 C4 C5 -64.8(2) . .
Ti1 N1 C4 C5 115.2(2) . .
C3 N1 C4 C5 64.8(2) . 3
Ti1 N1 C4 C5 -115.2(2) . 3
N1 C4 C5 C6 -172.9(2) . .
C5 C4 C5 C6 55.9(3) 3 .
C4 C5 C6 C7 -57.1(3) . .
C5 C6 C7 C6 58.5(4) . 3
C3 N2 C8 C9 120.1(2) . 3
C3 N2 C8 C9 -120.1(2) . .
N2 C8 C9 C10 -175.7(3) . .
C9 C8 C9 C10 -56.8(4) 3 .
C8 C9 C10 C11 56.2(4) . .
C9 C10 C11 C10 -54.7(5) . 3
N1 Ti1 C12 C13 -126.25(17) . .
C2 Ti1 C12 C13 -20.4(2) . .
C15 Ti1 C12 C13 120.92(17) 3 .
C15 Ti1 C12 C13 -79.33(18) . .
C14 Ti1 C12 C13 81.24(18) 3 .
C14 Ti1 C12 C13 -37.77(16) . .
C16 Ti1 C12 C13 -116.9(2) . .
C16 Ti1 C12 C13 134.93(17) 3 .
C13 Ti1 C12 C13 79.5(2) 3 .
C12 Ti1 C12 C13 110.68(16) 3 .
N1 Ti1 C12 C16 -9.38(19) . .
C2 Ti1 C12 C16 96.50(19) . .
C15 Ti1 C12 C16 -122.22(16) 3 .
C15 Ti1 C12 C16 37.54(14) . .
C14 Ti1 C12 C16 -161.89(15) 3 .
C14 Ti1 C12 C16 79.09(17) . .
C16 Ti1 C12 C16 -108.20(19) 3 .
C13 Ti1 C12 C16 116.9(2) . .
C13 Ti1 C12 C16 -163.59(16) 3 .
C12 Ti1 C12 C16 -132.46(13) 3 .
C16 C12 C13 C14 2.0(3) . .
Ti1 C12 C13 C14 64.85(18) . .
C16 C12 C13 Ti1 -62.80(18) . .
N1 Ti1 C13 C12 85.1(2) . .
C2 Ti1 C13 C12 164.94(17) . .
C15 Ti1 C13 C12 -87.8(2) 3 .
C15 Ti1 C13 C12 77.63(17) . .
C14 Ti1 C13 C12 -113.28(17) 3 .
C14 Ti1 C13 C12 114.9(2) . .
C16 Ti1 C13 C12 36.59(16) . .
C16 Ti1 C13 C12 -52.28(19) 3 .
C13 Ti1 C13 C12 -95.76(17) 3 .
C12 Ti1 C13 C12 -62.41(18) 3 .
N1 Ti1 C13 C14 -29.9(2) . .
C2 Ti1 C13 C14 50.01(17) . .
C15 Ti1 C13 C14 157.24(16) 3 .
C15 Ti1 C13 C14 -37.30(15) . .
C14 Ti1 C13 C14 131.80(19) 3 .
C16 Ti1 C13 C14 -78.34(17) . .
C16 Ti1 C13 C14 -167.21(15) 3 .
C13 Ti1 C13 C14 149.31(13) 3 .
C12 Ti1 C13 C14 -114.9(2) . .
C12 Ti1 C13 C14 -177.33(17) 3 .
C12 C13 C14 C15 -1.2(3) . .
Ti1 C13 C14 C15 65.18(18) . .
C12 C13 C14 Ti1 -66.38(19) . .
N1 Ti1 C14 C13 160.27(16) . .
C2 Ti1 C14 C13 -129.93(18) . .
C15 Ti1 C14 C13 -63.8(4) 3 .
C15 Ti1 C14 C13 115.7(2) . .
C14 Ti1 C14 C13 -64.1(2) 3 .
C16 Ti1 C14 C13 78.12(17) . .
C16 Ti1 C14 C13 22.8(3) 3 .
C13 Ti1 C14 C13 -32.06(15) 3 .
C12 Ti1 C14 C13 37.15(16) . .
C12 Ti1 C14 C13 3.02(19) 3 .
N1 Ti1 C14 C15 44.53(17) . .
C2 Ti1 C14 C15 114.34(17) . .
C15 Ti1 C14 C15 -179.5(3) 3 .
C14 Ti1 C14 C15 -179.84(12) 3 .
C16 Ti1 C14 C15 -37.62(14) . .
C16 Ti1 C14 C15 -92.9(2) 3 .
C13 Ti1 C14 C15 -115.7(2) . .
C13 Ti1 C14 C15 -147.79(15) 3 .
C12 Ti1 C14 C15 -78.58(16) . .
C12 Ti1 C14 C15 -112.71(16) 3 .
C13 C14 C15 C16 -0.1(3) . .
Ti1 C14 C15 C16 65.86(18) . .
C13 C14 C15 Ti1 -65.98(18) . .
N1 Ti1 C15 C16 107.15(17) . .
C2 Ti1 C15 C16 -178.27(17) . .
C15 Ti1 C15 C16 64.8(5) 3 .
C14 Ti1 C15 C16 -114.2(3) 3 .
C14 Ti1 C15 C16 -114.7(2) . .
C16 Ti1 C15 C16 17.49(17) 3 .
C13 Ti1 C15 C16 -77.64(17) . .
C13 Ti1 C15 C16 -68.3(2) 3 .
C12 Ti1 C15 C16 -37.28(16) . .
C12 Ti1 C15 C16 -25.6(2) 3 .
N1 Ti1 C15 C14 -138.19(17) . .
C2 Ti1 C15 C14 -63.60(17) . .
C15 Ti1 C15 C14 179.5(4) 3 .
C14 Ti1 C15 C14 0.4(3) 3 .
C16 Ti1 C15 C14 114.7(2) . .
C16 Ti1 C15 C14 132.15(16) 3 .
C13 Ti1 C15 C14 37.02(15) . .
C13 Ti1 C15 C14 46.4(2) 3 .
C12 Ti1 C15 C14 77.39(16) . .
C12 Ti1 C15 C14 89.04(17) 3 .
C14 C15 C16 C12 1.4(3) . .
Ti1 C15 C16 C12 67.01(18) . .
C14 C15 C16 Ti1 -65.61(17) . .
C13 C12 C16 C15 -2.1(3) . .
Ti1 C12 C16 C15 -65.53(18) . .
C13 C12 C16 Ti1 63.39(19) . .
N1 Ti1 C16 C15 -72.29(16) . .
C2 Ti1 C16 C15 2.2(2) . .
C15 Ti1 C16 C15 -157.8(2) 3 .
C14 Ti1 C16 C15 147.54(19) 3 .
C14 Ti1 C16 C15 37.86(15) . .
C16 Ti1 C16 C15 -167.73(12) 3 .
C13 Ti1 C16 C15 78.94(17) . .
C13 Ti1 C16 C15 133.53(16) 3 .
C12 Ti1 C16 C15 115.1(2) . .
C12 Ti1 C16 C15 159.40(16) 3 .
N1 Ti1 C16 C12 172.56(16) . .
C2 Ti1 C16 C12 -112.96(19) . .
C15 Ti1 C16 C12 87.07(19) 3 .
C15 Ti1 C16 C12 -115.1(2) . .
C14 Ti1 C16 C12 32.4(3) 3 .
C14 Ti1 C16 C12 -77.29(17) . .
C16 Ti1 C16 C12 77.12(18) 3 .
C13 Ti1 C16 C12 -36.21(15) . .
C13 Ti1 C16 C12 18.38(18) 3 .
C12 Ti1 C16 C12 44.25(15) 3 .
C3 C1 B3 C2 -102.2(3) . .
B3 C1 B3 C2 34.3(3) 3 .
B4 C1 B3 C2 140.4(2) . .
B4 C1 B3 C2 103.3(2) 3 .
C3 C1 B3 B7 -140.2(2) . 3
C2 C1 B3 B7 -38.1(2) . 3
B3 C1 B3 B7 -3.8(3) 3 3
B4 C1 B3 B7 102.4(2) . 3
B4 C1 B3 B7 65.2(3) 3 3
C3 C1 B3 B5 157.1(2) . .
C2 C1 B3 B5 -100.8(2) . .
B3 C1 B3 B5 -66.5(3) 3 .
B4 C1 B3 B5 39.64(19) . .
B4 C1 B3 B5 2.5(3) 3 .
C3 C1 B3 B4 117.4(3) . .
C2 C1 B3 B4 -140.4(2) . .
B3 C1 B3 B4 -106.1(3) 3 .
B4 C1 B3 B4 -37.13(19) 3 .
B7 C2 B3 C1 -136.3(2) 3 .
B7 C2 B3 C1 -98.9(2) . .
B3 C2 B3 C1 -32.8(3) 3 .
Ti1 C2 B3 C1 97.9(2) . .
C1 C2 B3 B7 136.3(2) . 3
B7 C2 B3 B7 37.38(19) . 3
B3 C2 B3 B7 103.5(3) 3 3
Ti1 C2 B3 B7 -125.8(2) . 3
C1 C2 B3 B5 98.4(2) . .
B7 C2 B3 B5 -37.93(19) 3 .
B7 C2 B3 B5 -0.5(3) . .
B3 C2 B3 B5 65.6(3) 3 .
Ti1 C2 B3 B5 -163.73(17) . .
C1 C2 B3 B4 35.0(2) . .
B7 C2 B3 B4 -101.3(2) 3 .
B7 C2 B3 B4 -63.9(3) . .
B3 C2 B3 B4 2.2(3) 3 .
Ti1 C2 B3 B4 132.92(18) . .
C3 C1 B4 B6 154.3(2) . .
C2 C1 B4 B6 -65.0(2) . .
B3 C1 B4 B6 2.4(3) 3 .
B3 C1 B4 B6 -102.2(2) . .
B4 C1 B4 B6 39.5(2) 3 .
C3 C1 B4 B3 -103.6(2) . .
C2 C1 B4 B3 37.16(16) . .
B3 C1 B4 B3 104.5(3) 3 .
B4 C1 B4 B3 141.63(17) 3 .
C3 C1 B4 B5 -142.9(2) . .
C2 C1 B4 B5 -2.2(2) . .
B3 C1 B4 B5 65.2(2) 3 .
B3 C1 B4 B5 -39.34(18) . .
B4 C1 B4 B5 102.29(17) 3 .
C3 C1 B4 B4 114.8(3) . 3
C2 C1 B4 B4 -104.46(18) . 3
B3 C1 B4 B4 -37.11(14) 3 3
B3 C1 B4 B4 -141.63(17) . 3
C2 B3 B4 C1 -35.1(2) . .
B7 B3 B4 C1 -97.7(2) 3 .
B5 B3 B4 C1 -134.9(2) . .
C1 B3 B4 B6 96.6(2) . .
C2 B3 B4 B6 61.5(2) . .
B7 B3 B4 B6 -1.1(2) 3 .
B5 B3 B4 B6 -38.31(17) . .
C1 B3 B4 B5 134.9(2) . .
C2 B3 B4 B5 99.8(2) . .
B7 B3 B4 B5 37.18(18) 3 .
C1 B3 B4 B4 33.73(15) . 3
C2 B3 B4 B4 -1.4(2) . 3
B7 B3 B4 B4 -63.98(17) 3 3
B5 B3 B4 B4 -101.17(13) . 3
C1 B3 B5 B7 99.5(2) . 3
C2 B3 B5 B7 37.51(19) . 3
B4 B3 B5 B7 138.62(19) . 3
C1 B3 B5 B4 -39.15(19) . .
C2 B3 B5 B4 -101.1(2) . .
B7 B3 B5 B4 -138.62(19) 3 .
C1 B3 B5 B8 62.0(3) . .
C2 B3 B5 B8 0.1(3) . .
B7 B3 B5 B8 -37.4(2) 3 .
B4 B3 B5 B8 101.2(2) . .
C1 B3 B5 B6 -1.6(3) . .
C2 B3 B5 B6 -63.5(3) . .
B7 B3 B5 B6 -101.0(2) 3 .
B4 B3 B5 B6 37.6(2) . .
C1 B4 B5 B3 38.57(17) . .
B6 B4 B5 B3 137.3(2) . .
B4 B4 B5 B3 99.91(13) 3 .
C1 B4 B5 B7 1.6(2) . 3
B6 B4 B5 B7 100.3(2) . 3
B3 B4 B5 B7 -37.01(18) . 3
B4 B4 B5 B7 62.90(17) 3 3
C1 B4 B5 B8 -61.6(2) . .
B6 B4 B5 B8 37.2(2) . .
B3 B4 B5 B8 -100.2(2) . .
B4 B4 B5 B8 -0.2(2) 3 .
C1 B4 B5 B6 -98.8(2) . .
B3 B4 B5 B6 -137.3(2) . .
B4 B4 B5 B6 -37.42(15) 3 .
C1 B4 B6 B4 -39.0(2) . 3
B3 B4 B6 B4 -99.91(17) . 3
B5 B4 B6 B4 -137.94(17) . 3
C1 B4 B6 B5 -1.2(3) . 3
B3 B4 B6 B5 -62.1(3) . 3
B5 B4 B6 B5 -100.1(3) . 3
B4 B4 B6 B5 37.79(14) 3 3
C1 B4 B6 B5 98.9(2) . .
B3 B4 B6 B5 38.03(18) . .
B4 B4 B6 B5 137.94(17) 3 .
C1 B4 B6 B8 62.1(2) . .
B3 B4 B6 B8 1.2(2) . .
B5 B4 B6 B8 -36.87(16) . .
B4 B4 B6 B8 101.07(17) 3 .
B3 B5 B6 B4 -37.8(2) . .
B7 B5 B6 B4 -101.0(2) 3 .
B8 B5 B6 B4 -138.7(2) . .
B3 B5 B6 B4 0.2(3) . 3
B7 B5 B6 B4 -62.9(3) 3 3
B4 B5 B6 B4 38.07(19) . 3
B8 B5 B6 B4 -100.6(2) . 3
B3 B5 B6 B5 63.8(3) . 3
B7 B5 B6 B5 0.7(4) 3 3
B4 B5 B6 B5 101.7(3) . 3
B8 B5 B6 B5 -37.0(3) . 3
B3 B5 B6 B8 100.8(2) . .
B7 B5 B6 B8 37.7(2) 3 .
B4 B5 B6 B8 138.7(2) . .
C1 C2 B7 B7 -100.91(15) . 3
B3 C2 B7 B7 -37.59(14) . 3
B3 C2 B7 B7 -139.57(16) 3 3
Ti1 C2 B7 B7 121.8(2) . 3
C1 C2 B7 B8 -62.5(2) . .
B7 C2 B7 B8 38.4(2) 3 .
B3 C2 B7 B8 0.8(3) . .
B3 C2 B7 B8 -101.2(2) 3 .
Ti1 C2 B7 B8 160.14(18) . .
C1 C2 B7 B3 38.66(16) . 3
B7 C2 B7 B3 139.57(16) 3 3
B3 C2 B7 B3 102.0(3) . 3
Ti1 C2 B7 B3 -98.7(2) . 3
C1 C2 B7 B5 0.9(2) . 3
B7 C2 B7 B5 101.76(17) 3 3
B3 C2 B7 B5 64.2(2) . 3
B3 C2 B7 B5 -37.81(18) 3 3
Ti1 C2 B7 B5 -136.5(2) . 3
C2 B7 B8 B7 -38.0(2) . 3
B3 B7 B8 B7 -100.46(17) 3 3
B5 B7 B8 B7 -138.13(18) 3 3
C2 B7 B8 B5 -0.7(3) . .
B7 B7 B8 B5 37.33(14) 3 .
B3 B7 B8 B5 -63.1(3) 3 .
B5 B7 B8 B5 -100.8(3) 3 .
C2 B7 B8 B5 100.1(2) . 3
B7 B7 B8 B5 138.13(18) 3 3
B3 B7 B8 B5 37.67(19) 3 3
C2 B7 B8 B6 62.4(2) . .
B7 B7 B8 B6 100.40(17) 3 .
B3 B7 B8 B6 -0.1(2) 3 .
B5 B7 B8 B6 -37.73(17) 3 .
B3 B5 B8 B7 0.4(3) . .
B7 B5 B8 B7 -37.1(2) 3 .
B4 B5 B8 B7 63.7(3) . .
B6 B5 B8 B7 100.4(3) . .
B3 B5 B8 B7 37.53(19) . 3
B4 B5 B8 B7 100.8(2) . 3
B6 B5 B8 B7 137.5(2) . 3
B3 B5 B8 B5 -62.9(3) . 3
B7 B5 B8 B5 -100.5(3) 3 3
B4 B5 B8 B5 0.4(3) . 3
B6 B5 B8 B5 37.1(3) . 3
B3 B5 B8 B6 -100.0(2) . .
B7 B5 B8 B6 -137.5(2) 3 .
B4 B5 B8 B6 -36.7(2) . .
B4 B6 B8 B7 -63.54(17) . .
B4 B6 B8 B7 0.8(2) 3 .
B5 B6 B8 B7 37.80(17) 3 .
B5 B6 B8 B7 -100.6(2) . .
B4 B6 B8 B7 -0.8(2) . 3
B4 B6 B8 B7 63.54(17) 3 3
B5 B6 B8 B7 100.6(2) 3 3
B5 B6 B8 B7 -37.80(17) . 3
B4 B6 B8 B5 37.05(17) . .
B4 B6 B8 B5 101.3(2) 3 .
B5 B6 B8 B5 138.4(3) 3 .
B4 B6 B8 B5 -101.3(2) . 3
B4 B6 B8 B5 -37.05(17) 3 3
B5 B6 B8 B5 -138.4(3) . 3
C22 Ti2 N3 C23 0.0 . .
C36 Ti2 N3 C23 95.47(6) . .
C36 Ti2 N3 C23 -95.47(6) 3_655 .
C35 Ti2 N3 C23 -72.41(7) 3_655 .
C35 Ti2 N3 C23 72.41(7) . .
C32 Ti2 N3 C23 -128.06(6) 3_655 .
C32 Ti2 N3 C23 128.06(6) . .
C34 Ti2 N3 C23 89.73(15) . .
C34 Ti2 N3 C23 -89.73(15) 3_655 .
C33 Ti2 N3 C23 -133.24(9) 3_655 .
C33 Ti2 N3 C23 133.24(9) . .
C22 Ti2 N3 C24 180.0 . .
C36 Ti2 N3 C24 -84.53(6) . .
C36 Ti2 N3 C24 84.53(6) 3_655 .
C35 Ti2 N3 C24 107.59(7) 3_655 .
C35 Ti2 N3 C24 -107.59(7) . .
C32 Ti2 N3 C24 51.94(6) 3_655 .
C32 Ti2 N3 C24 -51.94(6) . .
C34 Ti2 N3 C24 -90.27(15) . .
C34 Ti2 N3 C24 90.27(15) 3_655 .
C33 Ti2 N3 C24 46.76(9) 3_655 .
C33 Ti2 N3 C24 -46.76(9) . .
C23 C21 C22 B23 -108.12(14) . 3_655
B23 C21 C22 B23 143.8(3) . 3_655
B24 C21 C22 B23 37.38(18) 3_655 3_655
B24 C21 C22 B23 106.4(2) . 3_655
C23 C21 C22 B23 108.12(14) . .
B23 C21 C22 B23 -143.8(3) 3_655 .
B24 C21 C22 B23 -106.4(2) 3_655 .
B24 C21 C22 B23 -37.38(18) . .
C23 C21 C22 B25 -147.99(13) . 3_655
B23 C21 C22 B25 103.9(2) . 3_655
B23 C21 C22 B25 -39.87(17) 3_655 3_655
B24 C21 C22 B25 -2.5(2) 3_655 3_655
B24 C21 C22 B25 66.50(17) . 3_655
C23 C21 C22 B25 147.99(13) . .
B23 C21 C22 B25 39.87(17) . .
B23 C21 C22 B25 -103.9(2) 3_655 .
B24 C21 C22 B25 -66.50(17) 3_655 .
B24 C21 C22 B25 2.5(2) . .
C23 C21 C22 Ti2 0.0 . .
B23 C21 C22 Ti2 -108.12(14) . .
B23 C21 C22 Ti2 108.12(14) 3_655 .
B24 C21 C22 Ti2 145.50(15) 3_655 .
B24 C21 C22 Ti2 -145.50(15) . .
N3 Ti2 C22 C21 0.0 . .
C36 Ti2 C22 C21 -82.40(7) . .
C36 Ti2 C22 C21 82.40(7) 3_655 .
C35 Ti2 C22 C21 113.03(7) 3_655 .
C35 Ti2 C22 C21 -113.03(7) . .
C32 Ti2 C22 C21 83.54(11) 3_655 .
C32 Ti2 C22 C21 -83.54(11) . .
C34 Ti2 C22 C21 -138.98(7) . .
C34 Ti2 C22 C21 138.98(7) 3_655 .
C33 Ti2 C22 C21 127.77(11) 3_655 .
C33 Ti2 C22 C21 -127.77(11) . .
N3 Ti2 C22 B23 64.50(19) . 3_655
C36 Ti2 C22 B23 -17.9(2) . 3_655
C36 Ti2 C22 B23 146.9(2) 3_655 3_655
C35 Ti2 C22 B23 177.5(2) 3_655 3_655
C35 Ti2 C22 B23 -48.53(19) . 3_655
C32 Ti2 C22 B23 148.04(16) 3_655 3_655
C32 Ti2 C22 B23 -19.0(3) . 3_655
C34 Ti2 C22 B23 -74.5(2) . 3_655
C34 Ti2 C22 B23 -156.52(19) 3_655 3_655
C33 Ti2 C22 B23 -167.74(17) 3_655 3_655
C33 Ti2 C22 B23 -63.3(3) . 3_655
N3 Ti2 C22 B23 -64.50(19) . .
C36 Ti2 C22 B23 -146.9(2) . .
C36 Ti2 C22 B23 17.9(2) 3_655 .
C35 Ti2 C22 B23 48.53(19) 3_655 .
C35 Ti2 C22 B23 -177.5(2) . .
C32 Ti2 C22 B23 19.0(3) 3_655 .
C32 Ti2 C22 B23 -148.04(16) . .
C34 Ti2 C22 B23 156.52(19) . .
C34 Ti2 C22 B23 74.5(2) 3_655 .
C33 Ti2 C22 B23 63.3(3) 3_655 .
C33 Ti2 C22 B23 167.74(17) . .
N3 Ti2 C22 B25 137.4(2) . 3_655
C36 Ti2 C22 B25 55.0(2) . 3_655
C36 Ti2 C22 B25 -140.2(2) 3_655 3_655
C35 Ti2 C22 B25 -109.6(2) 3_655 3_655
C35 Ti2 C22 B25 24.4(2) . 3_655
C32 Ti2 C22 B25 -139.04(18) 3_655 3_655
C32 Ti2 C22 B25 53.9(3) . 3_655
C34 Ti2 C22 B25 -1.6(2) . 3_655
C34 Ti2 C22 B25 -83.6(2) 3_655 3_655
C33 Ti2 C22 B25 -94.81(19) 3_655 3_655
C33 Ti2 C22 B25 9.7(3) . 3_655
N3 Ti2 C22 B25 -137.4(2) . .
C36 Ti2 C22 B25 140.2(2) . .
C36 Ti2 C22 B25 -55.0(2) 3_655 .
C35 Ti2 C22 B25 -24.4(2) 3_655 .
C35 Ti2 C22 B25 109.6(2) . .
C32 Ti2 C22 B25 -53.9(3) 3_655 .
C32 Ti2 C22 B25 139.04(18) . .
C34 Ti2 C22 B25 83.6(2) . .
C34 Ti2 C22 B25 1.6(2) 3_655 .
C33 Ti2 C22 B25 -9.7(3) 3_655 .
C33 Ti2 C22 B25 94.81(19) . .
C28 N4 C23 N3 180.0 . .
C28 N4 C23 C21 0.000(1) . .
C24 N3 C23 N4 0.0 . .
Ti2 N3 C23 N4 180.0 . .
C24 N3 C23 C21 180.0 . .
Ti2 N3 C23 C21 0.0 . .
C22 C21 C23 N4 180.0 . .
B23 C21 C23 N4 -112.5(2) . .
B23 C21 C23 N4 112.5(2) 3_655 .
B24 C21 C23 N4 39.1(2) 3_655 .
B24 C21 C23 N4 -39.1(2) . .
C22 C21 C23 N3 0.0 . .
B23 C21 C23 N3 67.5(2) . .
B23 C21 C23 N3 -67.5(2) 3_655 .
B24 C21 C23 N3 -140.9(2) 3_655 .
B24 C21 C23 N3 140.9(2) . .
C23 N3 C24 C25 -64.7(2) . 3_655
Ti2 N3 C24 C25 115.3(2) . 3_655
C23 N3 C24 C25 64.7(2) . .
Ti2 N3 C24 C25 -115.3(2) . .
N3 C24 C25 C26 174.3(2) . .
C25 C24 C25 C26 -54.8(4) 3_655 .
C24 C25 C26 C27 56.4(3) . .
C25 C26 C27 C26 -57.6(4) . 3_655
C23 N4 C28 C29 -119.4(2) . 3_655
C23 N4 C28 C29 119.4(2) . .
N4 C28 C29 C30 177.7(3) . .
C29 C28 C29 C30 57.9(4) 3_655 .
C28 C29 C30 C31 -55.6(4) . .
C29 C30 C31 C30 53.6(5) . 3_655
N3 Ti2 C32 C33 172.57(16) . .
C22 Ti2 C32 C33 -112.90(18) . .
C36 Ti2 C32 C33 -114.9(2) . .
C36 Ti2 C32 C33 87.76(19) 3_655 .
C35 Ti2 C32 C33 33.5(3) 3_655 .
C35 Ti2 C32 C33 -77.43(16) . .
C32 Ti2 C32 C33 77.58(17) 3_655 .
C34 Ti2 C32 C33 -36.18(15) . .
C34 Ti2 C32 C33 18.90(18) 3_655 .
C33 Ti2 C32 C33 44.64(14) 3_655 .
N3 Ti2 C32 C36 -72.51(16) . .
C22 Ti2 C32 C36 2.0(2) . .
C36 Ti2 C32 C36 -157.3(2) 3_655 .
C35 Ti2 C32 C36 148.43(18) 3_655 .
C35 Ti2 C32 C36 37.49(15) . .
C32 Ti2 C32 C36 -167.50(12) 3_655 .
C34 Ti2 C32 C36 78.74(16) . .
C34 Ti2 C32 C36 133.83(15) 3_655 .
C33 Ti2 C32 C36 159.56(16) 3_655 .
C33 Ti2 C32 C36 114.9(2) . .
C36 C32 C33 C34 -1.7(3) . .
Ti2 C32 C33 C34 63.75(18) . .
C36 C32 C33 Ti2 -65.47(18) . .
N3 Ti2 C33 C34 -126.23(17) . .
C22 Ti2 C33 C34 -20.3(2) . .
C36 Ti2 C33 C34 -79.10(17) . .
C36 Ti2 C33 C34 121.31(17) 3_655 .
C35 Ti2 C33 C34 81.69(18) 3_655 .
C35 Ti2 C33 C34 -37.87(16) . .
C32 Ti2 C33 C34 135.35(17) 3_655 .
C32 Ti2 C33 C34 -116.9(2) . .
C34 Ti2 C33 C34 79.93(19) 3_655 .
C33 Ti2 C33 C34 110.97(15) 3_655 .
N3 Ti2 C33 C32 -9.33(19) . .
C22 Ti2 C33 C32 96.58(18) . .
C36 Ti2 C33 C32 37.80(14) . .
C36 Ti2 C33 C32 -121.79(16) 3_655 .
C35 Ti2 C33 C32 -161.41(14) 3_655 .
C35 Ti2 C33 C32 79.03(16) . .
C32 Ti2 C33 C32 -107.75(18) 3_655 .
C34 Ti2 C33 C32 116.9(2) . .
C34 Ti2 C33 C32 -163.17(16) 3_655 .
C33 Ti2 C33 C32 -132.14(13) 3_655 .
C32 C33 C34 C35 1.5(3) . .
Ti2 C33 C34 C35 64.70(18) . .
C32 C33 C34 Ti2 -63.16(18) . .
N3 Ti2 C34 C33 84.7(2) . .
C22 Ti2 C34 C33 164.98(16) . .
C36 Ti2 C34 C33 77.87(17) . .
C36 Ti2 C34 C33 -87.79(19) 3_655 .
C35 Ti2 C34 C33 -113.24(16) 3_655 .
C35 Ti2 C34 C33 114.9(2) . .
C32 Ti2 C34 C33 -51.91(19) 3_655 .
C32 Ti2 C34 C33 36.57(15) . .
C34 Ti2 C34 C33 -95.64(16) 3_655 .
C33 Ti2 C34 C33 -62.31(17) 3_655 .
N3 Ti2 C34 C35 -30.2(2) . .
C22 Ti2 C34 C35 50.03(16) . .
C36 Ti2 C34 C35 -37.08(14) . .
C36 Ti2 C34 C35 157.26(15) 3_655 .
C35 Ti2 C34 C35 131.82(18) 3_655 .
C32 Ti2 C34 C35 -166.85(14) 3_655 .
C32 Ti2 C34 C35 -78.37(16) . .
C34 Ti2 C34 C35 149.42(12) 3_655 .
C33 Ti2 C34 C35 -177.26(16) 3_655 .
C33 Ti2 C34 C35 -114.9(2) . .
C33 C34 C35 C36 -0.8(3) . .
Ti2 C34 C35 C36 65.29(18) . .
C33 C34 C35 Ti2 -66.07(19) . .
N3 Ti2 C35 C36 44.23(17) . .
C22 Ti2 C35 C36 114.38(16) . .
C36 Ti2 C35 C36 179.0(3) 3_655 .
C35 Ti2 C35 C36 179.65(12) 3_655 .
C32 Ti2 C35 C36 -92.1(2) 3_655 .
C32 Ti2 C35 C36 -37.73(14) . .
C34 Ti2 C35 C36 -115.7(2) . .
C34 Ti2 C35 C36 -147.88(15) 3_655 .
C33 Ti2 C35 C36 -112.61(16) 3_655 .
C33 Ti2 C35 C36 -78.65(16) . .
N3 Ti2 C35 C34 159.96(16) . .
C22 Ti2 C35 C34 -129.89(18) . .
C36 Ti2 C35 C34 115.7(2) . .
C36 Ti2 C35 C34 -65.3(4) 3_655 .
C35 Ti2 C35 C34 -64.6(2) 3_655 .
C32 Ti2 C35 C34 23.6(3) 3_655 .
C32 Ti2 C35 C34 78.00(16) . .
C34 Ti2 C35 C34 -32.15(14) 3_655 .
C33 Ti2 C35 C34 3.12(18) 3_655 .
C33 Ti2 C35 C34 37.08(15) . .
C34 C35 C36 C32 -0.3(3) . .
Ti2 C35 C36 C32 65.67(18) . .
C34 C35 C36 Ti2 -65.95(18) . .
C33 C32 C36 C35 1.2(3) . .
Ti2 C32 C36 C35 -65.57(18) . .
C33 C32 C36 Ti2 66.80(18) . .
N3 Ti2 C36 C35 -138.35(17) . .
C22 Ti2 C36 C35 -63.51(16) . .
C36 Ti2 C36 C35 -179.0(4) 3_655 .
C35 Ti2 C36 C35 -0.9(3) 3_655 .
C32 Ti2 C36 C35 132.72(15) 3_655 .
C32 Ti2 C36 C35 114.9(2) . .
C34 Ti2 C36 C35 37.22(14) . .
C34 Ti2 C36 C35 46.5(2) 3_655 .
C33 Ti2 C36 C35 89.36(17) 3_655 .
C33 Ti2 C36 C35 77.57(16) . .
N3 Ti2 C36 C32 106.76(17) . .
C22 Ti2 C36 C32 -178.40(17) . .
C36 Ti2 C36 C32 66.1(5) 3_655 .
C35 Ti2 C36 C32 -115.8(3) 3_655 .
C35 Ti2 C36 C32 -114.9(2) . .
C32 Ti2 C36 C32 17.83(17) 3_655 .
C34 Ti2 C36 C32 -77.67(16) . .
C34 Ti2 C36 C32 -68.39(19) 3_655 .
C33 Ti2 C36 C32 -25.53(19) 3_655 .
C33 Ti2 C36 C32 -37.32(15) . .
C23 C21 B23 C22 -101.9(3) . .
B23 C21 B23 C22 34.3(3) 3_655 .
B24 C21 B23 C22 103.7(3) 3_655 .
B24 C21 B23 C22 141.1(2) . .
C23 C21 B23 B26 156.7(3) . .
C22 C21 B23 B26 -101.3(2) . .
B23 C21 B23 B26 -67.0(3) 3_655 .
B24 C21 B23 B26 2.4(3) 3_655 .
B24 C21 B23 B26 39.7(2) . .
C23 C21 B23 B25 -140.3(2) . .
C22 C21 B23 B25 -38.3(2) . .
B23 C21 B23 B25 -4.1(3) 3_655 .
B24 C21 B23 B25 65.4(3) 3_655 .
B24 C21 B23 B25 102.7(2) . .
C23 C21 B23 B24 117.0(3) . .
C22 C21 B23 B24 -141.1(2) . .
B23 C21 B23 B24 -106.8(3) 3_655 .
B24 C21 B23 B24 -37.3(2) 3_655 .
B23 C22 B23 C21 -33.0(3) 3_655 .
B25 C22 B23 C21 -99.1(2) 3_655 .
B25 C22 B23 C21 -136.0(2) . .
Ti2 C22 B23 C21 98.2(2) . .
C21 C22 B23 B26 97.8(2) . .
B23 C22 B23 B26 64.8(3) 3_655 .
B25 C22 B23 B26 -1.3(3) 3_655 .
B25 C22 B23 B26 -38.2(2) . .
Ti2 C22 B23 B26 -164.02(18) . .
C21 C22 B23 B25 136.0(2) . .
B23 C22 B23 B25 103.1(3) 3_655 .
B25 C22 B23 B25 36.91(19) 3_655 .
Ti2 C22 B23 B25 -125.8(2) . .
C21 C22 B23 B24 34.3(2) . .
B23 C22 B23 B24 1.3(4) 3_655 .
B25 C22 B23 B24 -64.8(3) 3_655 .
B25 C22 B23 B24 -101.7(2) . .
Ti2 C22 B23 B24 132.49(18) . .
C23 C21 B24 B23 -103.8(2) . .
C22 C21 B24 B23 36.75(17) . .
B23 C21 B24 B23 104.4(3) 3_655 .
B24 C21 B24 B23 141.68(18) 3_655 .
C23 C21 B24 B26 -143.1(2) . .
C22 C21 B24 B26 -2.5(2) . .
B23 C21 B24 B26 -39.25(19) . .
B23 C21 B24 B26 65.1(3) 3_655 .
B24 C21 B24 B26 102.43(17) 3_655 .
C23 C21 B24 B27 154.6(2) . .
C22 C21 B24 B27 -64.9(2) . .
B23 C21 B24 B27 -101.6(2) . .
B23 C21 B24 B27 2.8(3) 3_655 .
B24 C21 B24 B27 40.1(2) 3_655 .
C23 C21 B24 B24 114.5(3) . 3_655
C22 C21 B24 B24 -104.94(19) . 3_655
B23 C21 B24 B24 -141.68(18) . 3_655
B23 C21 B24 B24 -37.33(15) 3_655 3_655
C22 B23 B24 C21 -34.4(2) . .
B26 B23 B24 C21 -134.7(2) . .
B25 B23 B24 C21 -97.2(2) . .
C21 B23 B24 B26 134.7(2) . .
C22 B23 B24 B26 100.3(2) . .
B25 B23 B24 B26 37.53(19) . .
C21 B23 B24 B27 96.8(2) . .
C22 B23 B24 B27 62.3(2) . .
B26 B23 B24 B27 -37.97(18) . .
B25 B23 B24 B27 -0.4(2) . .
C21 B23 B24 B24 33.63(15) . 3_655
C22 B23 B24 B24 -0.8(2) . 3_655
B26 B23 B24 B24 -101.11(15) . 3_655
B25 B23 B24 B24 -63.58(18) . 3_655
C21 C22 B25 B25 100.80(16) . 3_655
B23 C22 B25 B25 37.28(14) 3_655 3_655
B23 C22 B25 B25 139.82(17) . 3_655
Ti2 C22 B25 B25 -121.5(2) . 3_655
C21 C22 B25 B23 -39.02(16) . .
B23 C22 B25 B23 -102.5(3) 3_655 .
B25 C22 B25 B23 -139.82(17) 3_655 .
Ti2 C22 B25 B23 98.7(2) . .
C21 C22 B25 B28 61.9(2) . .
B23 C22 B25 B28 -1.6(3) 3_655 .
B23 C22 B25 B28 100.9(2) . .
B25 C22 B25 B28 -38.9(2) 3_655 .
Ti2 C22 B25 B28 -160.37(19) . .
C21 C22 B25 B26 -1.3(2) . .
B23 C22 B25 B26 -64.9(2) 3_655 .
B23 C22 B25 B26 37.67(19) . .
B25 C22 B25 B26 -102.15(17) 3_655 .
Ti2 C22 B25 B26 136.4(2) . .
C21 B23 B25 C22 38.2(2) . .
B26 B23 B25 C22 137.2(2) . .
B24 B23 B25 C22 99.8(2) . .
C21 B23 B25 B25 2.4(2) . 3_655
C22 B23 B25 B25 -35.82(14) . 3_655
B26 B23 B25 B25 101.41(14) . 3_655
B24 B23 B25 B25 63.98(17) . 3_655
C21 B23 B25 B28 -61.6(2) . .
C22 B23 B25 B28 -99.8(2) . .
B26 B23 B25 B28 37.43(18) . .
B24 B23 B25 B28 0.0(2) . .
C21 B23 B25 B26 -99.1(2) . .
C22 B23 B25 B26 -137.2(2) . .
B24 B23 B25 B26 -37.43(18) . .
C21 B23 B26 B24 -39.0(2) . .
C22 B23 B26 B24 -100.7(2) . .
B25 B23 B26 B24 -138.5(2) . .
C21 B23 B26 B25 99.5(2) . .
C22 B23 B26 B25 37.7(2) . .
B24 B23 B26 B25 138.5(2) . .
C21 B23 B26 B27 -1.0(3) . .
C22 B23 B26 B27 -62.7(3) . .
B25 B23 B26 B27 -100.5(2) . .
B24 B23 B26 B27 38.0(2) . .
C21 B23 B26 B28 62.2(3) . .
C22 B23 B26 B28 0.5(3) . .
B25 B23 B26 B28 -37.2(2) . .
B24 B23 B26 B28 101.2(2) . .
C21 B24 B26 B23 38.70(18) . .
B27 B24 B26 B23 137.4(2) . .
B24 B24 B26 B23 99.85(14) 3_655 .
C21 B24 B26 B25 1.5(2) . .
B23 B24 B26 B25 -37.15(18) . .
B27 B24 B26 B25 100.2(2) . .
B24 B24 B26 B25 62.70(18) 3_655 .
C21 B24 B26 B27 -98.7(2) . .
B23 B24 B26 B27 -137.4(2) . .
B24 B24 B26 B27 -37.52(16) 3_655 .
C21 B24 B26 B28 -61.8(3) . .
B23 B24 B26 B28 -100.5(2) . .
B27 B24 B26 B28 36.9(2) . .
B24 B24 B26 B28 -0.7(2) 3_655 .
C22 B25 B26 B23 -37.44(18) . .
B25 B25 B26 B23 -100.32(14) 3_655 .
B28 B25 B26 B23 -138.2(2) . .
C22 B25 B26 B24 -0.2(2) . .
B25 B25 B26 B24 -63.03(19) 3_655 .
B23 B25 B26 B24 37.29(19) . .
B28 B25 B26 B24 -100.9(2) . .
C22 B25 B26 B27 63.2(3) . .
B25 B25 B26 B27 0.4(2) 3_655 .
B23 B25 B26 B27 100.7(2) . .
B28 B25 B26 B27 -37.5(2) . .
C22 B25 B26 B28 100.8(2) . .
B25 B25 B26 B28 37.90(17) 3_655 .
B23 B25 B26 B28 138.2(2) . .
C21 B24 B27 B24 -39.4(2) . 3_655
B23 B24 B27 B24 -100.32(18) . 3_655
B26 B24 B27 B24 -138.02(19) . 3_655
C21 B24 B27 B28 61.7(2) . .
B23 B24 B27 B28 0.7(2) . .
B26 B24 B27 B28 -36.99(17) . .
B24 B24 B27 B28 101.03(17) 3_655 .
C21 B24 B27 B26 98.7(2) . .
B23 B24 B27 B26 37.71(19) . .
B24 B24 B27 B26 138.02(19) 3_655 .
C21 B24 B27 B26 -1.9(3) . 3_655
B23 B24 B27 B26 -62.9(3) . 3_655
B26 B24 B27 B26 -100.6(3) . 3_655
B24 B24 B27 B26 37.42(15) 3_655 3_655
B23 B26 B27 B24 -0.6(3) . 3_655
B24 B26 B27 B24 37.5(2) . 3_655
B25 B26 B27 B24 -63.8(3) . 3_655
B28 B26 B27 B24 -101.3(3) . 3_655
B23 B26 B27 B24 -38.1(2) . .
B25 B26 B27 B24 -101.3(2) . .
B28 B26 B27 B24 -138.8(2) . .
B23 B26 B27 B28 100.7(2) . .
B24 B26 B27 B28 138.8(2) . .
B25 B26 B27 B28 37.5(2) . .
B23 B26 B27 B26 62.6(3) . 3_655
B24 B26 B27 B26 100.7(3) . 3_655
B25 B26 B27 B26 -0.6(4) . 3_655
B28 B26 B27 B26 -38.1(3) . 3_655
C22 B25 B28 B25 38.5(2) . 3_655
B23 B25 B28 B25 100.85(18) . 3_655
B26 B25 B28 B25 138.02(19) . 3_655
C22 B25 B28 B27 -61.9(2) . .
B25 B25 B28 B27 -100.40(18) 3_655 .
B23 B25 B28 B27 0.4(2) . .
B26 B25 B28 B27 37.62(17) . .
C22 B25 B28 B26 1.3(3) . 3_655
B25 B25 B28 B26 -37.25(14) 3_655 3_655
B23 B25 B28 B26 63.6(3) . 3_655
B26 B25 B28 B26 100.8(3) . 3_655
C22 B25 B28 B26 -99.5(2) . .
B25 B25 B28 B26 -138.02(19) 3_655 .
B23 B25 B28 B26 -37.2(2) . .
B24 B27 B28 B25 62.87(17) 3_655 .
B24 B27 B28 B25 -0.7(2) . .
B26 B27 B28 B25 -37.60(17) . .
B26 B27 B28 B25 99.8(2) 3_655 .
B24 B27 B28 B25 0.7(2) 3_655 3_655
B24 B27 B28 B25 -62.87(17) . 3_655
B26 B27 B28 B25 -99.8(2) . 3_655
B26 B27 B28 B25 37.60(17) 3_655 3_655
B24 B27 B28 B26 -36.88(18) 3_655 3_655
B24 B27 B28 B26 -100.5(2) . 3_655
B26 B27 B28 B26 -137.4(3) . 3_655
B24 B27 B28 B26 100.5(2) 3_655 .
B24 B27 B28 B26 36.88(18) . .
B26 B27 B28 B26 137.4(3) 3_655 .
B23 B26 B28 B25 37.3(2) . .
B24 B26 B28 B25 100.9(2) . .
B27 B26 B28 B25 137.8(2) . .
B23 B26 B28 B25 0.5(3) . 3_655
B24 B26 B28 B25 64.1(3) . 3_655
B25 B26 B28 B25 -36.8(2) . 3_655
B27 B26 B28 B25 101.0(3) . 3_655
B23 B26 B28 B27 -100.6(3) . .
B24 B26 B28 B27 -36.9(2) . .
B25 B26 B28 B27 -137.8(2) . .
B23 B26 B28 B26 -62.6(3) . 3_655
B24 B26 B28 B26 1.0(4) . 3_655
B25 B26 B28 B26 -99.9(3) . 3_655
B27 B26 B28 B26 38.0(3) . 3_655
C44 O1 C41 C42 11.3(4) . .
O1 C41 C42 C43 10.6(5) . .
C41 C42 C43 C44 -30.6(5) . .
C42 C43 C44 O1 39.2(4) . .
C41 O1 C44 C43 -32.2(4) . .
